data_7101757
loop_
_publ_author_name
'Biswas, Biplab'
'Khanra, Sumit'
'Weyherm\"uller, Thomas'
'Chaudhuri, Phalguni'

_publ_section_title
;
 A one-pot synthesis of a paramagnetic high-nuclearity nickel(II)
 cluster: an octadecanuclear Ni(II)16Na(I)2 metal aggregate.
;
_journal_issue 10
_journal_name_full 'Chemical communications (Cambridge, England)'
_journal_page_first 1059
_journal_page_last 1061
_journal_paper_doi 10.1039/b613782b
_journal_year 2007
_chemical_formula_moiety '[C102 H206 N12 Na2 Ni16 O68], 3 MeCN, 21 H2O'
_chemical_formula_sum 'C108 H257 N15 Na2 Ni16 O89'
_chemical_formula_weight 4175.63
_chemical_name_systematic
;
?
;
_space_group_IT_number 19
_symmetry_cell_setting orthorhombic
_symmetry_space_group_name_Hall 'P 2ac 2ab'
_symmetry_space_group_name_H-M 'P 21 21 21'
_atom_sites_solution_hydrogens geom
_atom_sites_solution_primary direct
_atom_sites_solution_secondary difmap
_audit_creation_method SHELXL-97
_cell_angle_alpha 90.00
_cell_angle_beta 90.00
_cell_angle_gamma 90.00
_cell_formula_units_Z 4
_cell_length_a 19.3308(6)
_cell_length_b 26.0589(8)
_cell_length_c 36.1281(12)
_cell_measurement_temperature 100(2)
_cell_volume 18199.1(10)
_computing_cell_refinement 'Bruker AXS Collect Software'
_computing_data_collection 'Bruker AXS Collect Software'
_computing_data_reduction 'Bruker AXS Collect Software'
_computing_structure_refinement 'SHELXL-97 (Sheldrick, 1997)'
_computing_structure_solution 'SHELXS-97 (Sheldrick, 1990)'
_diffrn_ambient_temperature 100(2)
_diffrn_measured_fraction_theta_full 0.995
_diffrn_measured_fraction_theta_max 0.995
_diffrn_measurement_device_type 'Nonius Kappa-CCD'
_diffrn_measurement_method '1868 images at 0.3 deg. stepwise rotation in omega and phi, 90 sec./frame'
_diffrn_radiation_monochromator graphite
_diffrn_radiation_source 'rotating anode, 50 kV, 80 mA'
_diffrn_radiation_type MoK\a
_diffrn_radiation_wavelength 0.71073
_diffrn_reflns_av_R_equivalents 0.1330
_diffrn_reflns_av_sigmaI/netI 0.0942
_diffrn_reflns_limit_h_max 21
_diffrn_reflns_limit_h_min -21
_diffrn_reflns_limit_k_max 28
_diffrn_reflns_limit_k_min -29
_diffrn_reflns_limit_l_max 40
_diffrn_reflns_limit_l_min -40
_diffrn_reflns_number 136036
_diffrn_reflns_theta_full 23.50
_diffrn_reflns_theta_max 23.50
_diffrn_reflns_theta_min 2.93
_exptl_absorpt_coefficient_mu 1.713
_exptl_absorpt_correction_T_max 0.9342
_exptl_absorpt_correction_T_min 0.7509
_exptl_absorpt_correction_type gaussian
_exptl_crystal_colour 'light greenish blue'
_exptl_crystal_density_diffrn 1.524
_exptl_crystal_density_method 'not measured'
_exptl_crystal_description 'transparent block'
_exptl_crystal_F_000 8768
_exptl_crystal_size_max 0.20
_exptl_crystal_size_mid 0.08
_exptl_crystal_size_min 0.04
_refine_diff_density_max 0.956
_refine_diff_density_min -0.678
_refine_diff_density_rms 0.110
_refine_ls_abs_structure_details 'Flack H D (1983), Acta Cryst. A39, 876-881'
_refine_ls_abs_structure_Flack 0.028(15)
_refine_ls_extinction_method none
_refine_ls_goodness_of_fit_ref 1.139
_refine_ls_hydrogen_treatment mixed
_refine_ls_matrix_type full
_refine_ls_number_parameters 2093
_refine_ls_number_reflns 26843
_refine_ls_number_restraints 114
_refine_ls_restrained_S_all 1.137
_refine_ls_R_factor_all 0.1061
_refine_ls_R_factor_gt 0.0794
_refine_ls_shift/su_max 0.009
_refine_ls_shift/su_mean 0.000
_refine_ls_structure_factor_coef Fsqd
_refine_ls_weighting_details 'w=1/[\s^2^(Fo^2^)+(0.0399P)^2^+104.0830P] where P=(Fo^2^+2Fc^2^)/3'
_refine_ls_weighting_scheme calc
_refine_ls_wR_factor_gt 0.1480
_refine_ls_wR_factor_ref 0.1592
_reflns_number_gt 21354
_reflns_number_total 26843
_reflns_threshold_expression >2sigma(I)
_cod_data_source_file b613782b.txt
_cod_data_source_block 5580
_cod_depositor_comments
;
The following automatic conversions were performed:
'_exptl_absorpt_correction_type' value 'Gaussian' changed to 'gaussian'
according to '/home/saulius/struct/CIF-dictionaries/cif_core.dic'
dictionary named 'cif_core.dic' version 2.4.1 from 2010-06-29.

Automatic conversion script
Id: cif_fix_enum 1527 2010-12-29 10:47:43Z saulius 

The following automatic conversions were performed:

'_refine_ls_weighting_scheme' value 'calc
w=1/[\s^2^(Fo^2^)+(0.0399P)^2^+104.0830P] where P=(Fo^2^+2Fc^2^)/3'
was changed to 'calc'. New tag '_refine_ls_weighting_details' was
created. The value of the new tag was set to
'w=1/[\s^2^(Fo^2^)+(0.0399P)^2^+104.0830P] where P=(Fo^2^+2Fc^2^)/3'.

Automatic conversion script
Id: cif_fix_values 3143 2015-03-26 13:38:13Z robertas 
;
_cod_original_sg_symbol_H-M P2(1)2(1)2(1)
_cod_database_code 7101757

loop_
_symmetry_equiv_pos_as_xyz
'x, y, z'
'-x+1/2, -y, z+1/2'
'-x, y+1/2, -z+1/2'
'x+1/2, -y+1/2, -z'

loop_
_atom_site_label
_atom_site_type_symbol
_atom_site_fract_x
_atom_site_fract_y
_atom_site_fract_z
_atom_site_U_iso_or_equiv
_atom_site_adp_type
_atom_site_occupancy
_atom_site_calc_flag
_atom_site_refinement_flags
_atom_site_disorder_assembly
_atom_site_disorder_group
Ni1 Ni 0.56070(7) -0.16067(5) -0.02217(3) 0.0296(3) Uani 1 d . . .
Ni2 Ni 0.65250(7) -0.21822(5) -0.07308(3) 0.0307(3) Uani 1 d . . .
Ni3 Ni 0.57756(6) -0.08315(5) -0.08200(3) 0.0291(3) Uani 1 d . . .
Ni4 Ni 0.45459(7) -0.19838(5) -0.07507(3) 0.0316(3) Uani 1 d . . .
Ni5 Ni 0.55484(7) -0.15530(5) 0.14588(3) 0.0312(3) Uani 1 d . . .
Ni6 Ni 0.46635(6) -0.09301(6) 0.19550(3) 0.0360(4) Uani 1 d . . .
Ni7 Ni 0.65691(6) -0.13267(5) 0.20543(3) 0.0252(3) Uani 1 d . . .
Ni8 Ni 0.51873(7) -0.23690(5) 0.20007(3) 0.0356(3) Uani 1 d . . .
Ni9 Ni 0.91324(6) 0.08714(5) 0.14346(3) 0.0298(3) Uani 1 d . . .
Ni10 Ni 1.01789(6) 0.02498(5) 0.18398(3) 0.0298(3) Uani 1 d . . .
Ni11 Ni 0.82987(6) 0.05360(5) 0.20752(3) 0.0246(3) Uani 1 d . . .
Ni12 Ni 0.95893(7) 0.16556(5) 0.19777(3) 0.0325(3) Uani 1 d . . .
Ni13 Ni 0.85906(6) 0.11961(5) -0.01921(3) 0.0296(3) Uani 1 d . . .
Ni14 Ni 0.76076(7) 0.18987(5) -0.05646(3) 0.0317(3) Uani 1 d . . .
Ni15 Ni 0.81953(6) 0.05577(5) -0.08367(3) 0.0276(3) Uani 1 d . . .
Ni16 Ni 0.95519(7) 0.16407(5) -0.07449(3) 0.0332(3) Uani 1 d . . .
Na1 Na 0.87901(19) 0.09469(16) 0.06153(10) 0.0383(10) Uani 1 d . . .
Na2 Na 0.5635(2) -0.15500(16) 0.06136(10) 0.0402(10) Uani 1 d . . .
O1 O 0.6372(3) -0.1421(2) -0.05877(16) 0.0287(16) Uani 1 d . . .
C2 C 0.7033(5) -0.1268(4) -0.0455(2) 0.031(3) Uani 1 d . . .
H2A H 0.7153 -0.1468 -0.0231 0.038 Uiso 1 calc R . .
H2B H 0.7022 -0.0900 -0.0386 0.038 Uiso 1 calc R . .
C3 C 0.7573(5) -0.1355(4) -0.0751(3) 0.040(3) Uani 1 d . . .
H3A H 0.8040 -0.1281 -0.0652 0.048 Uiso 1 calc R . .
H3B H 0.7487 -0.1124 -0.0964 0.048 Uiso 1 calc R . .
N4 N 0.7530(4) -0.1917(3) -0.0877(2) 0.033(2) Uani 1 d . . .
C5 C 0.7567(5) -0.1959(4) -0.1283(3) 0.038(3) Uani 1 d . . .
H5A H 0.7657 -0.2320 -0.1353 0.046 Uiso 1 calc R . .
H5B H 0.7956 -0.1747 -0.1376 0.046 Uiso 1 calc R . .
C6 C 0.6900(5) -0.1782(4) -0.1463(3) 0.039(3) Uani 1 d . . .
H6A H 0.6846 -0.1406 -0.1432 0.047 Uiso 1 calc R . .
H6B H 0.6910 -0.1859 -0.1732 0.047 Uiso 1 calc R . .
O7 O 0.6333(3) -0.2045(2) -0.12911(17) 0.0354(18) Uani 1 d D . .
H7 H 0.626(2) -0.2312(5) -0.1344(16) 0.043 Uiso 1 d D . .
C8 C 0.8083(6) -0.2212(4) -0.0702(3) 0.051(3) Uani 1 d . . .
H8A H 0.8002 -0.2579 -0.0741 0.076 Uiso 1 calc R . .
H8B H 0.8092 -0.2139 -0.0436 0.076 Uiso 1 calc R . .
H8C H 0.8528 -0.2116 -0.0812 0.076 Uiso 1 calc R . .
O11 O 0.4957(3) -0.1265(3) -0.06122(16) 0.0349(17) Uani 1 d . . .
C12 C 0.4455(5) -0.0868(4) -0.0521(2) 0.030(2) Uani 1 d . . .
H12A H 0.4639 -0.0644 -0.0323 0.036 Uiso 1 calc R . .
H12B H 0.4020 -0.1026 -0.0433 0.036 Uiso 1 calc R . .
C13 C 0.4324(5) -0.0564(4) -0.0861(2) 0.034(3) Uani 1 d . . .
H13A H 0.3981 -0.0292 -0.0807 0.040 Uiso 1 calc R . .
H13B H 0.4131 -0.0790 -0.1056 0.040 Uiso 1 calc R . .
N14 N 0.4991(4) -0.0324(3) -0.09964(19) 0.025(2) Uani 1 d . . .
C15 C 0.5036(5) -0.0325(4) -0.1406(2) 0.030(3) Uani 1 d . . .
H15A H 0.5455 -0.0135 -0.1484 0.036 Uiso 1 calc R . .
H15B H 0.4628 -0.0146 -0.1510 0.036 Uiso 1 calc R . .
C16 C 0.5066(5) -0.0864(4) -0.1559(2) 0.036(3) Uani 1 d . . .
H16A H 0.4619 -0.1041 -0.1521 0.044 Uiso 1 calc R . .
H16B H 0.5166 -0.0857 -0.1828 0.044 Uiso 1 calc R . .
O17 O 0.5614(3) -0.1128(2) -0.13622(15) 0.0340(18) Uani 1 d D . .
H17 H 0.5539(10) -0.1387(4) -0.1293(10) 0.041 Uiso 1 d D . .
C18 C 0.5063(5) 0.0190(4) -0.0862(3) 0.040(3) Uani 1 d . . .
H18A H 0.5507 0.0331 -0.0944 0.061 Uiso 1 calc R . .
H18B H 0.5045 0.0189 -0.0591 0.061 Uiso 1 calc R . .
H18C H 0.4686 0.0402 -0.0959 0.061 Uiso 1 calc R . .
O21 O 0.5496(3) -0.2247(2) -0.05587(15) 0.0300(16) Uani 1 d . . .
C22 C 0.5314(6) -0.2735(4) -0.0401(3) 0.036(3) Uani 1 d . . .
H22A H 0.4985 -0.2688 -0.0194 0.043 Uiso 1 calc R . .
H22B H 0.5732 -0.2911 -0.0306 0.043 Uiso 1 calc R . .
C23 C 0.4989(5) -0.3043(4) -0.0701(3) 0.037(3) Uani 1 d . . .
H23A H 0.5325 -0.3091 -0.0905 0.044 Uiso 1 calc R . .
H23B H 0.4862 -0.3386 -0.0605 0.044 Uiso 1 calc R . .
N24 N 0.4369(4) -0.2782(3) -0.0842(2) 0.034(2) Uani 1 d . . .
C25 C 0.4284(6) -0.2847(4) -0.1244(3) 0.049(3) Uani 1 d . . .
H25A H 0.3811 -0.2743 -0.1318 0.059 Uiso 1 calc R . .
H25B H 0.4346 -0.3213 -0.1310 0.059 Uiso 1 calc R . .
C26 C 0.4821(6) -0.2517(4) -0.1454(3) 0.040(3) Uani 1 d . . .
H26A H 0.5289 -0.2661 -0.1416 0.048 Uiso 1 calc R . .
H26B H 0.4719 -0.2525 -0.1722 0.048 Uiso 1 calc R . .
O27 O 0.4801(3) -0.2008(3) -0.13265(17) 0.0367(19) Uani 1 d D . .
H27 H 0.4428(6) -0.196(2) -0.1340(17) 0.044 Uiso 1 d D . .
C28 C 0.3760(6) -0.2968(4) -0.0651(3) 0.055(3) Uani 1 d . . .
H28A H 0.3363 -0.2751 -0.0713 0.082 Uiso 1 calc R . .
H28B H 0.3840 -0.2956 -0.0383 0.082 Uiso 1 calc R . .
H28C H 0.3665 -0.3322 -0.0726 0.082 Uiso 1 calc R . .
O31 O 0.6731(3) -0.2939(2) -0.08526(17) 0.0354(18) Uani 1 d . . .
C32 C 0.6753(6) -0.3169(4) -0.1162(3) 0.044(3) Uani 1 d . . .
O33 O 0.6495(4) -0.2998(3) -0.14511(19) 0.052(2) Uani 1 d D . .
C34 C 0.7099(7) -0.3697(5) -0.1166(3) 0.070(4) Uani 1 d . . .
H34A H 0.6757 -0.3961 -0.1105 0.106 Uiso 1 calc R . .
H34B H 0.7474 -0.3704 -0.0983 0.106 Uiso 1 calc R . .
H34C H 0.7289 -0.3764 -0.1413 0.106 Uiso 1 calc R . .
O41 O 0.3539(4) -0.1759(3) -0.09174(18) 0.043(2) Uani 1 d . . .
C42 C 0.3296(5) -0.1676(4) -0.1237(3) 0.038(3) Uani 1 d . . .
O43 O 0.3612(4) -0.1670(3) -0.15363(18) 0.045(2) Uani 1 d D . .
C44 C 0.2513(6) -0.1610(5) -0.1269(3) 0.062(4) Uani 1 d . . .
H44A H 0.2380 -0.1274 -0.1170 0.093 Uiso 1 calc R . .
H44B H 0.2281 -0.1881 -0.1127 0.093 Uiso 1 calc R . .
H44C H 0.2375 -0.1633 -0.1529 0.093 Uiso 1 calc R . .
O51 O 0.6205(4) -0.1978(3) 0.01623(16) 0.0399(19) Uani 1 d . . .
C52 C 0.6667(6) -0.2293(4) 0.0092(3) 0.038(3) Uani 1 d . . .
O53 O 0.6884(4) -0.2423(3) -0.02233(17) 0.0364(18) Uani 1 d . . .
C54 C 0.6994(6) -0.2586(4) 0.0413(3) 0.043(3) Uani 1 d . . .
H54A H 0.6901 -0.2405 0.0645 0.065 Uiso 1 calc R . .
H54B H 0.7495 -0.2611 0.0375 0.065 Uiso 1 calc R . .
H54C H 0.6795 -0.2932 0.0426 0.065 Uiso 1 calc R . .
O61 O 0.5921(3) -0.0401(2) -0.03525(16) 0.0298(17) Uani 1 d . . .
C62 C 0.5911(5) -0.0545(4) -0.0008(2) 0.029(3) Uani 1 d . . .
O63 O 0.5774(3) -0.0980(3) 0.01041(16) 0.0324(18) Uani 1 d . . .
C64 C 0.6012(6) -0.0116(4) 0.0266(3) 0.044(3) Uani 1 d . . .
H64A H 0.5856 -0.0229 0.0511 0.065 Uiso 1 calc R . .
H64B H 0.5742 0.0183 0.0188 0.065 Uiso 1 calc R . .
H64C H 0.6503 -0.0025 0.0277 0.065 Uiso 1 calc R . .
O71 O 0.4028(3) -0.1990(3) -0.02595(17) 0.0386(19) Uani 1 d . . .
C72 C 0.4206(6) -0.1831(4) 0.0045(3) 0.044(3) Uani 1 d . . .
O73 O 0.4829(4) -0.1736(3) 0.01420(17) 0.0392(19) Uani 1 d . . .
C74 C 0.3644(6) -0.1704(5) 0.0333(3) 0.053(3) Uani 1 d . . .
H74A H 0.3454 -0.1362 0.0283 0.079 Uiso 1 calc R . .
H74B H 0.3848 -0.1709 0.0582 0.079 Uiso 1 calc R . .
H74C H 0.3273 -0.1959 0.0319 0.079 Uiso 1 calc R . .
O101 O 0.5705(3) -0.0962(2) 0.18273(16) 0.0289(16) Uani 1 d . . .
C102 C 0.5846(5) -0.0450(4) 0.1704(2) 0.029(3) Uani 1 d . . .
H10A H 0.5589 -0.0378 0.1473 0.035 Uiso 1 calc R . .
H10B H 0.6347 -0.0410 0.1654 0.035 Uiso 1 calc R . .
C103 C 0.5624(5) -0.0084(4) 0.2005(3) 0.034(3) Uani 1 d . . .
H10C H 0.5912 -0.0139 0.2228 0.041 Uiso 1 calc R . .
H10D H 0.5697 0.0274 0.1920 0.041 Uiso 1 calc R . .
N104 N 0.4890(4) -0.0158(4) 0.2099(2) 0.039(2) Uani 1 d . . .
C105 C 0.4787(5) -0.0109(4) 0.2494(3) 0.041(3) Uani 1 d . . .
H10E H 0.4287 -0.0070 0.2547 0.049 Uiso 1 calc R . .
H10F H 0.5028 0.0201 0.2585 0.049 Uiso 1 calc R . .
C106 C 0.5066(5) -0.0583(4) 0.2695(3) 0.038(3) Uani 1 d . . .
H10G H 0.5578 -0.0580 0.2688 0.046 Uiso 1 calc R . .
H10H H 0.4919 -0.0574 0.2957 0.046 Uiso 1 calc R . .
O107 O 0.4813(3) -0.1043(3) 0.25237(18) 0.041(2) Uani 1 d D . .
H107 H 0.4442(7) -0.108(3) 0.256(2) 0.049 Uiso 1 d D . .
C108 C 0.4461(6) 0.0240(5) 0.1900(3) 0.055(3) Uani 1 d . . .
H10I H 0.3969 0.0171 0.1943 0.082 Uiso 1 calc R . .
H10J H 0.4558 0.0224 0.1634 0.082 Uiso 1 calc R . .
H10K H 0.4577 0.0582 0.1994 0.082 Uiso 1 calc R . .
O111 O 0.6081(3) -0.1985(3) 0.18537(16) 0.0309(17) Uani 1 d . . .
C112 C 0.6653(5) -0.2311(4) 0.1762(3) 0.031(3) Uani 1 d . . .
H11A H 0.6924 -0.2157 0.1558 0.037 Uiso 1 calc R . .
H11B H 0.6482 -0.2650 0.1680 0.037 Uiso 1 calc R . .
C113 C 0.7104(5) -0.2372(4) 0.2101(3) 0.031(3) Uani 1 d . . .
H11C H 0.7511 -0.2587 0.2041 0.038 Uiso 1 calc R . .
H11D H 0.6840 -0.2545 0.2300 0.038 Uiso 1 calc R . .
N114 N 0.7342(4) -0.1849(3) 0.2234(2) 0.027(2) Uani 1 d . . .
C115 C 0.7359(5) -0.1795(4) 0.2632(2) 0.029(3) Uani 1 d . . .
H11E H 0.7583 -0.1465 0.2697 0.035 Uiso 1 calc R . .
H11F H 0.7641 -0.2075 0.2739 0.035 Uiso 1 calc R . .
C116 C 0.6655(5) -0.1810(4) 0.2797(3) 0.035(3) Uani 1 d . . .
H11G H 0.6466 -0.2163 0.2780 0.042 Uiso 1 calc R . .
H11H H 0.6677 -0.1713 0.3061 0.042 Uiso 1 calc R . .
O117 O 0.6210(3) -0.1459(2) 0.25996(17) 0.0285(17) Uani 1 d D . .
H117 H 0.5834(6) -0.1502(8) 0.258(2) 0.034 Uiso 1 d D . .
C118 C 0.8051(5) -0.1748(4) 0.2081(3) 0.040(3) Uani 1 d . . .
H11I H 0.8176 -0.1388 0.2124 0.060 Uiso 1 calc R . .
H11J H 0.8054 -0.1819 0.1815 0.060 Uiso 1 calc R . .
H11K H 0.8387 -0.1971 0.2205 0.060 Uiso 1 calc R . .
O121 O 0.4698(3) -0.1711(3) 0.18044(18) 0.042(2) Uani 1 d . . .
C122 C 0.4065(6) -0.1894(5) 0.1674(3) 0.045(3) Uani 1 d . . .
H12C H 0.4139 -0.2126 0.1460 0.054 Uiso 1 calc R . .
H12D H 0.3770 -0.1605 0.1593 0.054 Uiso 1 calc R . .
C123 C 0.3723(5) -0.2181(5) 0.1987(3) 0.054(3) Uani 1 d . . .
H12E H 0.3623 -0.1939 0.2192 0.064 Uiso 1 calc R . .
H12F H 0.3278 -0.2326 0.1900 0.064 Uiso 1 calc R . .
N124 N 0.4165(5) -0.2595(4) 0.2123(2) 0.051(3) Uani 1 d . . .
C125 C 0.4088(6) -0.2652(5) 0.2520(3) 0.062(4) Uani 1 d . . .
H12G H 0.4282 -0.2986 0.2601 0.074 Uiso 1 calc R . .
H12H H 0.3592 -0.2644 0.2588 0.074 Uiso 1 calc R . .
C126 C 0.4475(6) -0.2210(5) 0.2712(3) 0.057(4) Uani 1 d . . .
H12I H 0.4229 -0.1883 0.2665 0.069 Uiso 1 calc R . .
H12J H 0.4482 -0.2269 0.2983 0.069 Uiso 1 calc R . .
O127 O 0.5172(3) -0.2174(2) 0.25759(18) 0.0389(19) Uani 1 d D . .
H127 H 0.5272(16) -0.2425(9) 0.2652(16) 0.047 Uiso 1 d D . .
C128 C 0.3973(6) -0.3098(5) 0.1950(3) 0.054(3) Uani 1 d . . .
H12K H 0.4282 -0.3367 0.2042 0.081 Uiso 1 calc R . .
H12L H 0.4017 -0.3072 0.1680 0.081 Uiso 1 calc R . .
H12M H 0.3494 -0.3183 0.2015 0.081 Uiso 1 calc R . .
O131 O 0.3613(4) -0.0869(3) 0.2039(2) 0.053(2) Uani 1 d . . .
C132 C 0.3254(7) -0.0977(6) 0.2323(4) 0.073(4) Uani 1 d . . .
O133 O 0.3468(4) -0.1112(4) 0.2633(2) 0.073(3) Uani 1 d D . .
C134 C 0.2456(6) -0.0920(6) 0.2256(4) 0.076(5) Uani 1 d . . .
H13C H 0.2320 -0.1128 0.2042 0.114 Uiso 1 calc R . .
H13D H 0.2345 -0.0559 0.2209 0.114 Uiso 1 calc R . .
H13E H 0.2205 -0.1039 0.2476 0.114 Uiso 1 calc R . .
O141 O 0.5645(4) -0.3055(3) 0.21607(18) 0.044(2) Uani 1 d . . .
C142 C 0.5883(6) -0.3221(4) 0.2463(3) 0.044(3) Uani 1 d . . .
O143 O 0.5836(4) -0.2992(3) 0.27729(19) 0.053(2) Uani 1 d D . .
C144 C 0.6225(6) -0.3745(5) 0.2457(3) 0.055(4) Uani 1 d . . .
H14A H 0.5916 -0.3992 0.2337 0.083 Uiso 1 calc R . .
H14B H 0.6318 -0.3857 0.2711 0.083 Uiso 1 calc R . .
H14C H 0.6661 -0.3725 0.2320 0.083 Uiso 1 calc R . .
O151 O 0.5046(4) -0.1145(3) 0.10671(17) 0.041(2) Uani 1 d . . .
C152 C 0.4582(6) -0.0835(5) 0.1125(3) 0.045(3) Uani 1 d . . .
O153 O 0.4327(4) -0.0708(3) 0.14357(19) 0.050(2) Uani 1 d . . .
C154 C 0.4304(7) -0.0529(5) 0.0790(3) 0.071(4) Uani 1 d . . .
H15C H 0.4530 -0.0650 0.0563 0.107 Uiso 1 calc R . .
H15D H 0.4404 -0.0163 0.0825 0.107 Uiso 1 calc R . .
H15E H 0.3803 -0.0579 0.0770 0.107 Uiso 1 calc R . .
O161 O 0.7121(3) -0.1183(2) 0.15836(16) 0.0262(16) Uani 1 d . . .
C162 C 0.6951(6) -0.1209(4) 0.1248(2) 0.033(3) Uani 1 d . . .
O163 O 0.6372(4) -0.1386(3) 0.11259(17) 0.0372(19) Uani 1 d . . .
C164 C 0.7461(6) -0.1028(4) 0.0960(3) 0.040(3) Uani 1 d . . .
H16C H 0.7928 -0.1029 0.1065 0.060 Uiso 1 calc R . .
H16D H 0.7341 -0.0679 0.0882 0.060 Uiso 1 calc R . .
H16E H 0.7445 -0.1258 0.0746 0.060 Uiso 1 calc R . .
O171 O 0.5169(4) -0.2752(3) 0.14993(17) 0.0392(19) Uani 1 d . . .
C172 C 0.5275(6) -0.2575(5) 0.1177(3) 0.044(3) Uani 1 d . . .
O173 O 0.5414(4) -0.2132(3) 0.10907(17) 0.0359(18) Uani 1 d . . .
C174 C 0.5211(6) -0.2970(4) 0.0865(3) 0.048(3) Uani 1 d . . .
H17A H 0.4830 -0.3206 0.0920 0.071 Uiso 1 calc R . .
H17B H 0.5643 -0.3164 0.0844 0.071 Uiso 1 calc R . .
H17C H 0.5118 -0.2792 0.0631 0.071 Uiso 1 calc R . .
O201 O 0.9120(3) 0.0225(2) 0.17748(16) 0.0254(16) Uani 1 d . . .
C202 C 0.8992(5) -0.0270(3) 0.1628(2) 0.024(2) Uani 1 d . . .
H20A H 0.9214 -0.0306 0.1382 0.029 Uiso 1 calc R . .
H20B H 0.8488 -0.0325 0.1598 0.029 Uiso 1 calc R . .
C203 C 0.9292(5) -0.0662(4) 0.1900(3) 0.032(3) Uani 1 d . . .
H20C H 0.9054 -0.0637 0.2141 0.039 Uiso 1 calc R . .
H20D H 0.9228 -0.1014 0.1802 0.039 Uiso 1 calc R . .
N204 N 1.0056(4) -0.0546(3) 0.1945(2) 0.034(2) Uani 1 d . . .
C205 C 1.0265(5) -0.0628(4) 0.2337(3) 0.037(3) Uani 1 d . . .
H20E H 1.0776 -0.0634 0.2354 0.045 Uiso 1 calc R . .
H20F H 1.0089 -0.0964 0.2423 0.045 Uiso 1 calc R . .
C206 C 0.9987(6) -0.0212(4) 0.2581(3) 0.037(3) Uani 1 d . . .
H20G H 0.9480 -0.0254 0.2609 0.045 Uiso 1 calc R . .
H20H H 1.0199 -0.0239 0.2830 0.045 Uiso 1 calc R . .
O207 O 1.0135(3) 0.0283(3) 0.24254(18) 0.0350(18) Uani 1 d D . .
H207 H 1.0458(7) 0.0428(11) 0.245(2) 0.042 Uiso 1 d D . .
C208 C 1.0480(6) -0.0879(4) 0.1701(3) 0.044(3) Uani 1 d . . .
H20I H 1.0970 -0.0789 0.1728 0.067 Uiso 1 calc R . .
H20J H 1.0338 -0.0829 0.1443 0.067 Uiso 1 calc R . .
H20K H 1.0412 -0.1239 0.1770 0.067 Uiso 1 calc R . .
O211 O 0.8688(3) 0.1234(2) 0.18928(16) 0.0284(16) Uani 1 d . . .
C212 C 0.8089(5) 0.1546(4) 0.1873(2) 0.035(3) Uani 1 d . . .
H21A H 0.7765 0.1413 0.1684 0.041 Uiso 1 calc R . .
H21B H 0.8215 0.1903 0.1808 0.041 Uiso 1 calc R . .
C213 C 0.7755(5) 0.1527(4) 0.2256(2) 0.030(3) Uani 1 d . . .
H21C H 0.8082 0.1669 0.2441 0.035 Uiso 1 calc R . .
H21D H 0.7335 0.1745 0.2257 0.035 Uiso 1 calc R . .
N214 N 0.7567(4) 0.1002(3) 0.2362(2) 0.029(2) Uani 1 d . . .
C215 C 0.7682(5) 0.0885(4) 0.2751(2) 0.030(2) Uani 1 d . . .
H21E H 0.7490 0.0541 0.2807 0.036 Uiso 1 calc R . .
H21F H 0.7430 0.1139 0.2905 0.036 Uiso 1 calc R . .
C216 C 0.8438(5) 0.0895(4) 0.2852(2) 0.028(2) Uani 1 d . . .
H21G H 0.8609 0.1253 0.2855 0.033 Uiso 1 calc R . .
H21H H 0.8505 0.0748 0.3103 0.033 Uiso 1 calc R . .
O217 O 0.8817(3) 0.0600(2) 0.25843(16) 0.0303(17) Uani 1 d D . .
H217 H 0.9151(6) 0.0735(7) 0.2582(18) 0.036 Uiso 1 d D . .
C218 C 0.6834(5) 0.0888(4) 0.2259(3) 0.038(3) Uani 1 d . . .
H21I H 0.6740 0.0523 0.2297 0.057 Uiso 1 calc R . .
H21J H 0.6760 0.0976 0.1998 0.057 Uiso 1 calc R . .
H21K H 0.6523 0.1093 0.2414 0.057 Uiso 1 calc R . .
O221 O 1.0051(3) 0.1035(3) 0.17162(16) 0.0333(18) Uani 1 d . . .
C222 C 1.0652(5) 0.1245(4) 0.1537(3) 0.040(3) Uani 1 d . . .
H22C H 1.0512 0.1472 0.1330 0.048 Uiso 1 calc R . .
H22D H 1.0944 0.0966 0.1436 0.048 Uiso 1 calc R . .
C223 C 1.1044(6) 0.1544(4) 0.1823(3) 0.043(3) Uani 1 d . . .
H22E H 1.1229 0.1303 0.2010 0.052 Uiso 1 calc R . .
H22F H 1.1442 0.1715 0.1702 0.052 Uiso 1 calc R . .
N224 N 1.0622(4) 0.1932(4) 0.2010(2) 0.042(2) Uani 1 d . . .
C225 C 1.0777(6) 0.1979(5) 0.2411(3) 0.051(3) Uani 1 d . . .
H22G H 1.0550 0.2289 0.2513 0.061 Uiso 1 calc R . .
H22H H 1.1283 0.2014 0.2448 0.061 Uiso 1 calc R . .
C226 C 1.0511(5) 0.1495(4) 0.2615(2) 0.038(3) Uani 1 d . . .
H22I H 1.0788 0.1193 0.2540 0.045 Uiso 1 calc R . .
H22J H 1.0562 0.1541 0.2885 0.045 Uiso 1 calc R . .
O227 O 0.9801(3) 0.1413(2) 0.25254(15) 0.0282(17) Uani 1 d D . .
H227 H 0.9512(11) 0.1511(9) 0.2637(10) 0.034 Uiso 1 d D . .
C228 C 1.0702(6) 0.2461(4) 0.1851(3) 0.049(3) Uani 1 d . . .
H22K H 1.1165 0.2592 0.1908 0.073 Uiso 1 calc R . .
H22L H 1.0353 0.2689 0.1959 0.073 Uiso 1 calc R . .
H22M H 1.0640 0.2447 0.1582 0.073 Uiso 1 calc R . .
O231 O 1.1243(3) 0.0245(3) 0.18809(17) 0.0379(19) Uani 1 d . . .
C232 C 1.1637(6) 0.0365(4) 0.2148(3) 0.047(3) Uani 1 d . . .
O233 O 1.1435(3) 0.0431(3) 0.24816(19) 0.049(2) Uani 1 d D . .
C234 C 1.2393(5) 0.0446(5) 0.2069(3) 0.057(4) Uani 1 d . . .
H23C H 1.2558 0.0177 0.1902 0.086 Uiso 1 calc R . .
H23D H 1.2654 0.0430 0.2302 0.086 Uiso 1 calc R . .
H23E H 1.2460 0.0782 0.1954 0.086 Uiso 1 calc R . .
O241 O 0.9158(4) 0.2316(3) 0.22141(17) 0.041(2) Uani 1 d . . .
C242 C 0.9013(6) 0.2429(5) 0.2546(3) 0.049(3) Uani 1 d . . .
O243 O 0.9139(4) 0.2134(3) 0.28132(17) 0.042(2) Uani 1 d D . .
C244 C 0.8686(7) 0.2946(4) 0.2616(3) 0.061(4) Uani 1 d . . .
H24A H 0.8643 0.3002 0.2883 0.092 Uiso 1 calc R . .
H24B H 0.8226 0.2957 0.2501 0.092 Uiso 1 calc R . .
H24C H 0.8977 0.3216 0.2508 0.092 Uiso 1 calc R . .
O251 O 0.9558(3) 0.0504(3) 0.09913(16) 0.0374(19) Uani 1 d . . .
C252 C 1.0058(6) 0.0210(5) 0.1011(3) 0.045(3) Uani 1 d . . .
O253 O 1.0400(4) 0.0087(3) 0.12953(17) 0.0400(19) Uani 1 d . . .
C254 C 1.0286(6) -0.0041(5) 0.0645(3) 0.066(4) Uani 1 d . . .
H25C H 1.0018 -0.0356 0.0605 0.099 Uiso 1 calc R . .
H25D H 1.0779 -0.0126 0.0658 0.099 Uiso 1 calc R . .
H25E H 1.0205 0.0197 0.0440 0.099 Uiso 1 calc R . .
O261 O 0.7622(3) 0.0436(3) 0.16432(16) 0.0317(17) Uani 1 d . . .
C262 C 0.7704(5) 0.0544(4) 0.1305(3) 0.032(3) Uani 1 d . . .
O263 O 0.8234(3) 0.0712(3) 0.11578(16) 0.0327(18) Uani 1 d . . .
C264 C 0.7082(5) 0.0478(5) 0.1055(3) 0.044(3) Uani 1 d . . .
H26C H 0.6886 0.0815 0.0997 0.066 Uiso 1 calc R . .
H26D H 0.6733 0.0268 0.1181 0.066 Uiso 1 calc R . .
H26E H 0.7225 0.0307 0.0826 0.066 Uiso 1 calc R . .
O271 O 0.9435(4) 0.2084(3) 0.15093(16) 0.040(2) Uani 1 d . . .
C272 C 0.9282(6) 0.1944(4) 0.1190(3) 0.040(3) Uani 1 d . . .
O273 O 0.9153(4) 0.1488(3) 0.10932(17) 0.0383(19) Uani 1 d . . .
C274 C 0.9255(6) 0.2339(5) 0.0888(3) 0.053(3) Uani 1 d . . .
H27A H 0.8884 0.2585 0.0941 0.079 Uiso 1 calc R . .
H27B H 0.9165 0.2170 0.0651 0.079 Uiso 1 calc R . .
H27C H 0.9699 0.2521 0.0876 0.079 Uiso 1 calc R . .
O301 O 0.7714(3) 0.1119(2) -0.05147(15) 0.0266(16) Uani 1 d . . .
C302 C 0.7067(5) 0.0965(4) -0.0352(3) 0.033(3) Uani 1 d . . .
H30A H 0.7029 0.1110 -0.0099 0.039 Uiso 1 calc R . .
H30B H 0.7050 0.0586 -0.0332 0.039 Uiso 1 calc R . .
C303 C 0.6478(5) 0.1150(4) -0.0583(3) 0.032(3) Uani 1 d . . .
H30C H 0.6479 0.0970 -0.0824 0.038 Uiso 1 calc R . .
H30D H 0.6035 0.1074 -0.0456 0.038 Uiso 1 calc R . .
N304 N 0.6539(4) 0.1711(3) -0.0643(2) 0.037(2) Uani 1 d . . .
C305 C 0.6398(5) 0.1854(4) -0.1032(2) 0.031(3) Uani 1 d . . .
H30E H 0.6347 0.2231 -0.1050 0.038 Uiso 1 calc R . .
H30F H 0.5956 0.1696 -0.1112 0.038 Uiso 1 calc R . .
C306 C 0.6962(5) 0.1683(4) -0.1281(3) 0.036(3) Uani 1 d . . .
H30G H 0.6970 0.1303 -0.1292 0.043 Uiso 1 calc R . .
H30H H 0.6879 0.1814 -0.1534 0.043 Uiso 1 calc R . .
O307 O 0.7613(3) 0.1868(2) -0.11484(17) 0.0346(18) Uani 1 d D . .
H307 H 0.7746(17) 0.2126(5) -0.119(2) 0.042 Uiso 1 d D . .
C308 C 0.6068(5) 0.1983(4) -0.0388(3) 0.042(3) Uani 1 d . . .
H30I H 0.6128 0.2354 -0.0417 0.063 Uiso 1 calc R . .
H30J H 0.6176 0.1885 -0.0132 0.063 Uiso 1 calc R . .
H30K H 0.5589 0.1890 -0.0444 0.063 Uiso 1 calc R . .
O311 O 0.9100(3) 0.0921(2) -0.06587(17) 0.0312(17) Uani 1 d . . .
C312 C 0.9597(5) 0.0506(4) -0.0652(3) 0.034(3) Uani 1 d . . .
H31A H 0.9461 0.0246 -0.0466 0.041 Uiso 1 calc R . .
H31B H 1.0061 0.0638 -0.0587 0.041 Uiso 1 calc R . .
C313 C 0.9607(5) 0.0275(4) -0.1028(3) 0.036(3) Uani 1 d . . .
H31C H 0.9942 -0.0012 -0.1033 0.043 Uiso 1 calc R . .
H31D H 0.9758 0.0535 -0.1210 0.043 Uiso 1 calc R . .
N314 N 0.8903(4) 0.0081(3) -0.1130(2) 0.034(2) Uani 1 d . . .
C315 C 0.8733(5) 0.0149(4) -0.1522(2) 0.036(3) Uani 1 d . . .
H31E H 0.8294 -0.0031 -0.1577 0.043 Uiso 1 calc R . .
H31F H 0.9101 -0.0008 -0.1675 0.043 Uiso 1 calc R . .
C316 C 0.8662(5) 0.0702(4) -0.1622(2) 0.029(3) Uani 1 d . . .
H31G H 0.9123 0.0868 -0.1628 0.034 Uiso 1 calc R . .
H31H H 0.8450 0.0735 -0.1871 0.034 Uiso 1 calc R . .
O317 O 0.8223(3) 0.0952(2) -0.13454(15) 0.0268(16) Uani 1 d D . .
H317 H 0.8351(10) 0.1192(6) -0.1265(10) 0.032 Uiso 1 d D . .
C318 C 0.8830(6) -0.0477(4) -0.1038(3) 0.039(3) Uani 1 d . . .
H31I H 0.8357 -0.0589 -0.1093 0.058 Uiso 1 calc R . .
H31J H 0.8926 -0.0529 -0.0774 0.058 Uiso 1 calc R . .
H31K H 0.9158 -0.0677 -0.1186 0.058 Uiso 1 calc R . .
O321 O 0.8677(3) 0.1898(3) -0.04698(16) 0.0301(17) Uani 1 d . . .
C322 C 0.8907(5) 0.2349(4) -0.0283(3) 0.036(3) Uani 1 d . . .
H32A H 0.9244 0.2259 -0.0087 0.043 Uiso 1 calc R . .
H32B H 0.8510 0.2527 -0.0166 0.043 Uiso 1 calc R . .
C323 C 0.9241(6) 0.2692(4) -0.0569(3) 0.040(3) Uani 1 d . . .
H32C H 0.8883 0.2814 -0.0744 0.048 Uiso 1 calc R . .
H32D H 0.9439 0.2996 -0.0443 0.048 Uiso 1 calc R . .
N324 N 0.9790(4) 0.2432(3) -0.0777(2) 0.040(2) Uani 1 d . . .
C325 C 0.9786(6) 0.2549(4) -0.1173(3) 0.044(3) Uani 1 d . . .
H32E H 1.0218 0.2419 -0.1286 0.053 Uiso 1 calc R . .
H32F H 0.9775 0.2926 -0.1207 0.053 Uiso 1 calc R . .
C326 C 0.9178(6) 0.2315(4) -0.1366(3) 0.039(3) Uani 1 d . . .
H32G H 0.8746 0.2482 -0.1281 0.047 Uiso 1 calc R . .
H32H H 0.9220 0.2367 -0.1636 0.047 Uiso 1 calc R . .
O327 O 0.9154(3) 0.1770(3) -0.12831(18) 0.0339(18) Uani 1 d D . .
H327 H 0.9489(12) 0.167(3) -0.135(2) 0.041 Uiso 1 d D . .
C328 C 1.0473(5) 0.2566(5) -0.0614(3) 0.052(3) Uani 1 d . . .
H32I H 1.0830 0.2343 -0.0720 0.078 Uiso 1 calc R . .
H32J H 1.0457 0.2518 -0.0345 0.078 Uiso 1 calc R . .
H32K H 1.0581 0.2925 -0.0671 0.078 Uiso 1 calc R . .
O331 O 0.7441(4) 0.2689(3) -0.0613(2) 0.0437(19) Uani 1 d . . .
C332 C 0.7413(6) 0.2974(5) -0.0900(4) 0.058(4) Uani 1 d . . .
O333 O 0.7548(4) 0.2834(3) -0.1224(2) 0.057(2) Uani 1 d D . .
C334 C 0.7215(9) 0.3522(5) -0.0838(5) 0.118(7) Uani 1 d . . .
H33A H 0.7611 0.3710 -0.0735 0.177 Uiso 1 calc R . .
H33B H 0.6826 0.3539 -0.0665 0.177 Uiso 1 calc R . .
H33C H 0.7080 0.3678 -0.1074 0.177 Uiso 1 calc R . .
O341 O 1.0473(3) 0.1379(3) -0.09936(17) 0.043(2) Uani 1 d . . .
C342 C 1.0597(6) 0.1286(5) -0.1326(3) 0.052(3) Uani 1 d . . .
O343 O 1.0206(4) 0.1384(3) -0.15961(18) 0.042(2) Uani 1 d . . .
C344 C 1.1276(7) 0.1008(7) -0.1408(4) 0.097(6) Uani 1 d . . .
H34D H 1.1642 0.1145 -0.1248 0.145 Uiso 1 calc R . .
H34E H 1.1403 0.1062 -0.1668 0.145 Uiso 1 calc R . .
H34F H 1.1220 0.0641 -0.1360 0.145 Uiso 1 calc R . .
O351 O 0.8106(3) 0.1477(3) 0.02638(16) 0.0359(18) Uani 1 d . . .
C352 C 0.7659(6) 0.1826(5) 0.0263(3) 0.045(3) Uani 1 d . . .
O353 O 0.7416(4) 0.2058(3) -0.00168(18) 0.0399(19) Uani 1 d . . .
C354 C 0.7358(7) 0.1993(6) 0.0641(3) 0.079(5) Uani 1 d . . .
H35A H 0.6864 0.1908 0.0650 0.119 Uiso 1 calc R . .
H35B H 0.7417 0.2364 0.0672 0.119 Uiso 1 calc R . .
H35C H 0.7601 0.1813 0.0841 0.119 Uiso 1 calc R . .
O361 O 0.8131(3) 0.0048(3) -0.04079(16) 0.0297(17) Uani 1 d . . .
C362 C 0.8279(5) 0.0101(4) -0.0074(3) 0.040(3) Uani 1 d . . .
O363 O 0.8476(3) 0.0507(3) 0.00767(16) 0.0315(17) Uani 1 d . . .
C364 C 0.8151(6) -0.0352(4) 0.0182(3) 0.052(3) Uani 1 d . . .
H36A H 0.7691 -0.0495 0.0133 0.078 Uiso 1 calc R . .
H36B H 0.8175 -0.0237 0.0440 0.078 Uiso 1 calc R . .
H36C H 0.8503 -0.0616 0.0139 0.078 Uiso 1 calc R . .
O371 O 1.0164(3) 0.1557(3) -0.02930(16) 0.0313(17) Uani 1 d . . .
C372 C 1.0033(5) 0.1391(5) 0.0022(3) 0.040(3) Uani 1 d . . .
O373 O 0.9446(4) 0.1247(3) 0.01313(17) 0.044(2) Uani 1 d . . .
C374 C 1.0608(6) 0.1388(5) 0.0314(3) 0.053(4) Uani 1 d . . .
H37A H 1.0825 0.1048 0.0321 0.080 Uiso 1 calc R . .
H37B H 1.0411 0.1467 0.0557 0.080 Uiso 1 calc R . .
H37C H 1.0957 0.1646 0.0250 0.080 Uiso 1 calc R . .
O401 O 0.6520(3) -0.0406(3) -0.10799(16) 0.0313(17) Uani 1 d . . .
C402 C 0.6956(5) -0.0105(4) -0.0914(3) 0.031(3) Uani 1 d . . .
H402 H 0.6977 -0.0125 -0.0651 0.037 Uiso 1 calc R . .
O403 O 0.7353(3) 0.0210(3) -0.10678(16) 0.0295(17) Uani 1 d . . .
O411 O 0.7882(3) -0.0118(3) 0.23059(17) 0.0289(17) Uani 1 d . . .
C412 C 0.7449(5) -0.0415(4) 0.2144(3) 0.026(2) Uani 1 d . . .
H412 H 0.7410 -0.0394 0.1882 0.031 Uiso 1 calc R . .
O413 O 0.7073(3) -0.0732(3) 0.23103(15) 0.0281(17) Uani 1 d . . .
N500 N 0.9301(4) -0.1068(5) 0.3210(5) 0.060(4) Uiso 0.574(15) d PD A 1
C501 C 0.8834(4) -0.0812(5) 0.3181(6) 0.044(4) Uiso 0.574(15) d PD A 1
C502 C 0.8258(6) -0.0463(6) 0.3137(7) 0.033(3) Uiso 0.574(15) d PD A 1
N505 N 0.9145(4) -0.1215(5) 0.3023(7) 0.060(4) Uiso 0.426(15) d PD A 2
C506 C 0.8756(5) -0.0900(5) 0.3070(8) 0.044(4) Uiso 0.426(15) d PD A 2
C507 C 0.8215(9) -0.0523(7) 0.3120(10) 0.033(3) Uiso 0.426(15) d PD A 2
N510 N 0.4250(3) -0.3668(4) 0.0165(4) 0.088(4) Uani 1 d D . .
C511 C 0.4773(3) -0.3854(4) 0.0191(4) 0.068(4) Uani 1 d D . .
C512 C 0.5440(4) -0.4092(5) 0.0250(4) 0.085(5) Uani 1 d D . .
H51A H 0.5597 -0.4021 0.0503 0.128 Uiso 1 calc R . .
H51B H 0.5775 -0.3952 0.0073 0.128 Uiso 1 calc R . .
H51C H 0.5400 -0.4463 0.0215 0.128 Uiso 1 calc R . .
N520 N 0.4844(4) -0.4266(7) 0.1804(5) 0.179(10) Uiso 0.794(12) d PD B 1
C521 C 0.5276(4) -0.4052(6) 0.1661(5) 0.101(7) Uiso 0.794(12) d PD B 1
C522 C 0.5881(8) -0.3859(9) 0.1472(6) 0.131(8) Uiso 0.794(12) d PD B 1
N525 N 0.5596(9) -0.4804(5) 0.1650(16) 0.179(10) Uiso 0.206(12) d PD B 2
C526 C 0.5808(11) -0.4415(6) 0.1574(13) 0.101(7) Uiso 0.206(12) d PD B 2
C527 C 0.608(3) -0.3899(10) 0.154(3) 0.131(8) Uiso 0.206(12) d PD B 2
O601 O 0.6833(4) -0.3628(3) -0.0230(2) 0.055(2) Uani 1 d . . .
O602 O 0.2696(4) -0.1200(3) -0.0383(2) 0.054(2) Uani 1 d . . .
O603 O 1.1852(5) 0.0050(4) 0.1084(3) 0.088(3) Uani 1 d . . .
O604 O 1.1593(5) 0.1152(4) -0.0493(2) 0.083(3) Uani 1 d . . .
O605 O 1.1974(5) -0.0338(4) 0.0382(3) 0.090(3) Uani 1 d . . .
O606 O 0.6332(6) -0.5160(5) 0.0237(3) 0.106(4) Uani 1 d . . .
O607 O 0.3091(5) -0.0131(5) 0.1348(3) 0.113(4) Uani 1 d . . .
O608 O 0.8443(6) 0.3458(4) -0.1637(3) 0.105(4) Uani 1 d . . .
O609 O 0.3743(7) 0.0786(5) 0.1140(4) 0.146(5) Uani 1 d . . .
O610 O 0.6850(8) -0.4510(6) 0.0760(3) 0.154(6) Uani 1 d . . .
O611 O 1.2420(7) 0.1814(4) -0.0125(4) 0.137(5) Uani 1 d . . .
O612 O 0.8522(8) 0.3008(5) 0.1686(4) 0.139(5) Uani 1 d . . .
O613 O 0.2880(8) -0.1151(6) -0.2082(4) 0.171(6) Uiso 1 d . . .
O614 O 1.3179(9) -0.0180(6) -0.0071(4) 0.161(6) Uiso 1 d . . .
O615 O 1.1702(9) 0.2559(6) -0.1500(4) 0.165(6) Uiso 1 d . . .
O616 O 1.2773(10) 0.0546(7) -0.0739(5) 0.197(7) Uiso 1 d . . .
O617 O 0.5241(10) 0.0899(8) 0.1011(5) 0.203(7) Uiso 1 d . . .
O618 O 0.6106(13) 0.1515(10) 0.1471(7) 0.285(12) Uiso 1 d . . .
O619 O 0.4927(13) 0.1067(10) 0.0111(7) 0.276(11) Uiso 1 d . . .
O630 O 0.2795(12) -0.1992(9) 0.2935(6) 0.139(7) Uiso 0.624(14) d P C 1
O640 O 0.9082(14) 0.3903(10) 0.1787(7) 0.136(7) Uiso 0.542(14) d P D 1
O635 O 0.233(2) -0.1324(14) 0.3068(10) 0.139(7) Uiso 0.376(14) d P C 2
O645 O 0.9449(16) 0.3657(12) 0.1401(8) 0.136(7) Uiso 0.458(14) d P D 2

loop_
_atom_site_aniso_label
_atom_site_aniso_U_11
_atom_site_aniso_U_22
_atom_site_aniso_U_33
_atom_site_aniso_U_23
_atom_site_aniso_U_13
_atom_site_aniso_U_12
Ni1 0.0357(7) 0.0333(8) 0.0198(6) 0.0001(6) 0.0015(5) -0.0066(6)
Ni2 0.0359(7) 0.0350(8) 0.0212(6) 0.0027(6) -0.0002(5) -0.0029(6)
Ni3 0.0321(7) 0.0346(8) 0.0207(6) 0.0003(6) -0.0004(5) -0.0055(6)
Ni4 0.0365(7) 0.0343(8) 0.0241(6) -0.0030(6) 0.0008(6) -0.0090(6)
Ni5 0.0339(7) 0.0401(8) 0.0195(6) -0.0018(6) -0.0019(5) -0.0050(7)
Ni6 0.0246(7) 0.0528(9) 0.0307(7) -0.0078(7) -0.0031(6) 0.0006(7)
Ni7 0.0265(6) 0.0281(7) 0.0211(6) 0.0001(5) -0.0009(5) -0.0016(6)
Ni8 0.0352(7) 0.0459(9) 0.0257(6) 0.0007(6) -0.0040(6) -0.0140(7)
Ni9 0.0313(7) 0.0380(8) 0.0201(6) -0.0006(6) -0.0013(5) -0.0037(7)
Ni10 0.0244(7) 0.0421(8) 0.0229(6) -0.0039(6) 0.0008(5) -0.0028(6)
Ni11 0.0277(7) 0.0267(7) 0.0194(6) -0.0024(5) -0.0018(5) 0.0009(6)
Ni12 0.0424(8) 0.0332(8) 0.0219(6) 0.0020(6) -0.0011(6) -0.0092(7)
Ni13 0.0284(7) 0.0406(8) 0.0198(6) 0.0004(6) -0.0017(5) -0.0023(6)
Ni14 0.0325(7) 0.0327(8) 0.0298(7) -0.0029(6) -0.0015(6) -0.0008(6)
Ni15 0.0286(7) 0.0344(8) 0.0198(6) 0.0026(6) 0.0004(5) -0.0032(6)
Ni16 0.0296(7) 0.0473(9) 0.0228(6) -0.0009(6) -0.0014(5) -0.0098(7)
Na1 0.036(2) 0.059(3) 0.0197(17) 0.002(2) -0.0032(17) -0.006(2)
Na2 0.052(2) 0.048(3) 0.0203(17) 0.0000(19) 0.0021(19) -0.006(2)
O1 0.030(4) 0.038(4) 0.017(3) 0.002(3) -0.002(3) -0.010(3)
C2 0.037(6) 0.033(6) 0.024(5) 0.003(5) 0.001(4) -0.012(5)
C3 0.026(5) 0.032(6) 0.061(7) 0.011(5) 0.011(5) -0.009(5)
N4 0.030(5) 0.033(5) 0.036(4) 0.012(4) 0.001(4) 0.007(4)
C5 0.041(6) 0.038(7) 0.034(5) 0.014(5) 0.017(5) 0.009(6)
C6 0.031(6) 0.059(8) 0.026(5) 0.008(5) 0.006(5) 0.004(6)
O7 0.036(4) 0.043(5) 0.027(3) 0.003(3) 0.000(3) -0.005(4)
C8 0.058(8) 0.056(8) 0.039(6) 0.018(6) 0.011(6) 0.010(6)
O11 0.041(4) 0.042(4) 0.021(3) -0.003(3) 0.005(3) -0.013(3)
C12 0.028(5) 0.021(5) 0.041(6) -0.004(5) 0.004(5) 0.016(5)
C13 0.032(6) 0.043(7) 0.026(5) 0.005(5) -0.013(4) 0.007(5)
N14 0.022(4) 0.033(5) 0.019(4) -0.006(4) 0.004(3) -0.006(4)
C15 0.023(5) 0.031(6) 0.034(5) -0.003(5) 0.005(4) 0.003(5)
C16 0.039(6) 0.050(7) 0.020(5) -0.003(5) -0.002(5) 0.009(6)
O17 0.037(4) 0.044(4) 0.021(3) 0.003(3) 0.006(3) -0.002(4)
C18 0.036(6) 0.042(7) 0.044(6) 0.002(6) -0.012(5) -0.001(5)
O21 0.037(4) 0.033(4) 0.020(3) 0.000(3) 0.000(3) -0.002(3)
C22 0.046(7) 0.032(6) 0.029(5) 0.002(5) -0.004(5) -0.016(5)
C23 0.043(6) 0.032(6) 0.036(6) -0.001(5) 0.008(5) -0.021(5)
N24 0.045(5) 0.021(5) 0.036(4) -0.007(4) 0.004(4) -0.008(4)
C25 0.061(8) 0.047(7) 0.039(6) -0.006(6) -0.021(6) -0.018(6)
C26 0.058(7) 0.039(7) 0.022(5) -0.002(5) 0.011(5) -0.010(6)
O27 0.034(4) 0.047(5) 0.029(4) -0.013(3) -0.003(3) -0.006(4)
C28 0.049(7) 0.044(7) 0.071(8) -0.021(6) 0.018(6) -0.030(6)
O31 0.043(4) 0.034(4) 0.030(3) -0.012(3) -0.009(3) 0.007(3)
C32 0.049(7) 0.036(7) 0.048(7) 0.008(6) -0.004(6) 0.000(6)
O33 0.078(6) 0.047(5) 0.032(4) -0.001(4) -0.001(4) 0.003(5)
C34 0.105(11) 0.062(9) 0.044(7) -0.010(7) -0.026(7) 0.037(8)
O41 0.041(4) 0.058(5) 0.031(4) -0.007(4) 0.003(3) -0.017(4)
C42 0.024(6) 0.046(7) 0.044(6) -0.009(6) 0.009(5) -0.017(5)
O43 0.038(4) 0.067(5) 0.031(4) -0.002(4) -0.004(3) -0.006(4)
C44 0.056(8) 0.073(9) 0.058(7) -0.012(7) 0.013(6) -0.010(8)
O51 0.063(5) 0.040(4) 0.017(3) 0.004(3) -0.001(3) 0.007(4)
C52 0.034(6) 0.042(7) 0.037(6) 0.001(5) -0.002(5) -0.006(6)
O53 0.040(4) 0.045(5) 0.025(3) 0.003(3) 0.000(3) 0.001(4)
C54 0.039(6) 0.059(8) 0.032(6) -0.002(6) -0.007(5) 0.005(6)
O61 0.038(4) 0.029(4) 0.022(3) 0.002(3) -0.002(3) -0.005(3)
C62 0.033(6) 0.035(6) 0.020(5) -0.009(5) 0.001(4) -0.007(5)
O63 0.043(4) 0.033(4) 0.021(3) -0.002(3) 0.005(3) -0.020(4)
C64 0.061(8) 0.047(7) 0.023(5) 0.001(5) -0.005(5) -0.007(6)
O71 0.041(4) 0.051(5) 0.025(4) 0.000(3) 0.002(3) -0.017(4)
C72 0.060(8) 0.038(7) 0.035(6) -0.005(5) 0.006(6) 0.001(6)
O73 0.044(4) 0.052(5) 0.022(3) -0.002(3) 0.005(3) -0.009(4)
C74 0.041(7) 0.077(9) 0.040(6) 0.002(6) 0.002(5) -0.016(7)
O101 0.032(4) 0.028(4) 0.027(3) -0.006(3) -0.003(3) 0.001(3)
C102 0.031(6) 0.032(6) 0.024(5) -0.007(4) -0.004(4) 0.004(5)
C103 0.034(6) 0.030(6) 0.039(6) -0.001(5) -0.017(5) 0.002(5)
N104 0.029(5) 0.060(6) 0.029(4) -0.008(4) -0.004(4) 0.020(5)
C105 0.027(6) 0.063(8) 0.033(5) -0.017(5) 0.002(5) 0.019(6)
C106 0.030(6) 0.054(7) 0.031(5) -0.019(5) 0.003(5) 0.002(6)
O107 0.026(4) 0.061(5) 0.034(4) -0.003(4) 0.003(3) -0.010(4)
C108 0.049(7) 0.069(9) 0.047(7) -0.005(6) -0.005(6) 0.014(7)
O111 0.040(4) 0.036(4) 0.017(3) -0.004(3) -0.002(3) -0.007(3)
C112 0.037(6) 0.016(5) 0.040(6) -0.002(5) 0.007(5) -0.005(5)
C113 0.037(6) 0.016(5) 0.041(6) -0.001(5) -0.002(5) 0.008(5)
N114 0.025(4) 0.017(4) 0.039(5) -0.009(4) -0.001(4) -0.002(4)
C115 0.033(6) 0.033(6) 0.020(5) 0.010(4) -0.006(4) -0.009(5)
C116 0.052(7) 0.020(6) 0.032(5) 0.009(5) -0.004(5) -0.001(5)
O117 0.024(3) 0.032(4) 0.029(3) 0.003(3) 0.000(3) -0.006(3)
C118 0.023(5) 0.051(7) 0.046(6) -0.008(6) 0.006(5) 0.008(5)
O121 0.028(4) 0.063(5) 0.035(4) 0.011(4) -0.007(3) -0.018(4)
C122 0.041(7) 0.068(8) 0.026(5) 0.004(6) -0.004(5) -0.015(6)
C123 0.025(6) 0.067(9) 0.069(8) -0.023(7) -0.002(6) -0.020(6)
N124 0.059(6) 0.062(7) 0.031(5) 0.007(5) -0.013(5) -0.033(6)
C125 0.049(7) 0.102(11) 0.033(6) 0.002(7) -0.003(6) -0.029(8)
C126 0.046(7) 0.107(11) 0.019(5) -0.009(6) -0.001(5) -0.037(7)
O127 0.032(4) 0.047(5) 0.038(4) 0.004(4) -0.007(3) -0.016(4)
C128 0.071(8) 0.066(8) 0.025(6) 0.007(6) -0.018(6) -0.023(7)
O131 0.030(4) 0.087(6) 0.041(4) -0.009(4) -0.002(4) -0.004(4)
C132 0.052(8) 0.094(12) 0.072(9) -0.030(9) -0.001(8) -0.003(8)
O133 0.031(4) 0.146(9) 0.041(4) -0.014(5) 0.010(4) -0.014(5)
C134 0.029(7) 0.096(11) 0.103(11) -0.014(9) 0.000(7) -0.006(8)
O141 0.055(5) 0.039(4) 0.037(4) 0.005(4) -0.011(4) -0.015(4)
C142 0.037(6) 0.037(7) 0.056(7) 0.013(6) -0.006(6) -0.029(6)
O143 0.082(6) 0.042(5) 0.037(4) 0.003(4) -0.012(4) -0.017(5)
C144 0.050(7) 0.051(8) 0.065(8) 0.005(7) -0.012(6) -0.015(7)
O151 0.053(5) 0.046(5) 0.025(4) -0.009(3) -0.006(3) 0.008(4)
C152 0.058(7) 0.050(8) 0.026(5) -0.010(5) -0.021(5) -0.013(7)
O153 0.035(4) 0.076(6) 0.040(4) -0.017(4) -0.017(4) 0.016(4)
C154 0.092(10) 0.072(9) 0.050(7) -0.005(7) -0.031(7) 0.015(8)
O161 0.030(4) 0.019(4) 0.030(3) -0.003(3) 0.000(3) 0.000(3)
C162 0.055(7) 0.029(6) 0.014(5) 0.009(4) 0.017(5) 0.020(6)
O163 0.041(4) 0.042(5) 0.029(4) 0.001(3) -0.001(3) -0.009(4)
C164 0.055(7) 0.038(7) 0.028(5) -0.002(5) 0.021(5) -0.014(6)
O171 0.044(4) 0.047(5) 0.027(4) -0.001(3) 0.001(3) -0.016(4)
C172 0.030(6) 0.067(9) 0.036(6) -0.015(6) 0.005(5) 0.003(6)
O173 0.046(4) 0.033(4) 0.029(4) 0.002(3) -0.003(3) -0.011(4)
C174 0.053(7) 0.048(7) 0.041(6) -0.017(6) 0.003(6) -0.015(6)
O201 0.020(3) 0.028(4) 0.028(3) 0.000(3) 0.001(3) 0.003(3)
C202 0.030(5) 0.016(5) 0.026(5) -0.016(4) -0.001(4) -0.001(4)
C203 0.032(6) 0.025(6) 0.041(6) 0.001(5) -0.005(5) -0.003(5)
N204 0.020(4) 0.054(6) 0.026(4) -0.008(4) 0.001(3) 0.012(4)
C205 0.028(6) 0.049(7) 0.035(5) -0.004(5) -0.003(5) 0.011(5)
C206 0.045(7) 0.035(7) 0.032(6) -0.002(5) 0.009(5) -0.001(6)
O207 0.033(4) 0.035(4) 0.037(4) 0.000(3) -0.001(3) -0.014(3)
C208 0.045(7) 0.052(8) 0.037(6) -0.005(5) 0.006(5) 0.015(6)
O211 0.031(4) 0.032(4) 0.022(3) 0.004(3) -0.004(3) -0.001(3)
C212 0.049(6) 0.031(6) 0.023(5) 0.002(5) -0.024(5) 0.005(5)
C213 0.034(6) 0.030(6) 0.024(5) -0.007(5) -0.006(4) 0.004(5)
N214 0.027(4) 0.036(5) 0.026(4) 0.004(4) -0.004(4) 0.002(4)
C215 0.027(5) 0.033(6) 0.031(5) -0.011(5) 0.012(4) 0.005(5)
C216 0.039(6) 0.024(5) 0.020(5) -0.001(4) 0.010(4) 0.001(5)
O217 0.030(4) 0.035(4) 0.025(3) -0.006(3) -0.001(3) -0.003(3)
C218 0.030(6) 0.048(7) 0.036(6) -0.003(5) -0.017(5) 0.005(6)
O221 0.035(4) 0.043(5) 0.022(3) 0.003(3) -0.006(3) -0.011(3)
C222 0.034(6) 0.054(7) 0.030(5) 0.013(5) 0.000(5) -0.021(6)
C223 0.049(7) 0.054(8) 0.026(5) 0.005(5) 0.012(5) -0.030(6)
N224 0.044(5) 0.055(6) 0.026(4) 0.010(4) -0.003(4) -0.030(5)
C225 0.065(8) 0.063(8) 0.025(5) 0.000(6) -0.005(5) -0.025(7)
C226 0.043(6) 0.049(7) 0.020(5) 0.001(5) -0.002(5) -0.015(6)
O227 0.031(4) 0.034(4) 0.019(3) 0.001(3) 0.004(3) -0.016(3)
C228 0.057(7) 0.054(8) 0.034(6) 0.011(6) -0.010(6) -0.026(6)
O231 0.030(4) 0.053(5) 0.031(4) 0.000(4) -0.006(3) -0.012(4)
C232 0.037(6) 0.054(8) 0.049(7) -0.009(6) -0.003(6) -0.012(6)
O233 0.037(4) 0.077(6) 0.033(4) -0.008(4) 0.003(3) -0.011(4)
C234 0.006(5) 0.088(10) 0.077(8) -0.002(8) -0.011(5) -0.009(6)
O241 0.068(5) 0.033(4) 0.023(4) -0.002(3) -0.001(3) 0.002(4)
C242 0.053(7) 0.043(8) 0.051(7) 0.011(6) -0.006(6) -0.015(6)
O243 0.070(5) 0.032(4) 0.026(4) -0.001(3) -0.006(4) -0.009(4)
C244 0.103(11) 0.048(8) 0.032(6) 0.003(6) -0.001(7) 0.010(8)
O251 0.028(4) 0.062(5) 0.022(3) -0.002(3) 0.000(3) 0.001(4)
C252 0.051(7) 0.062(8) 0.022(5) -0.008(6) 0.004(5) 0.000(7)
O253 0.033(4) 0.062(5) 0.025(4) -0.013(3) -0.003(3) -0.004(4)
C254 0.056(8) 0.110(11) 0.032(6) -0.014(7) 0.002(6) 0.024(8)
O261 0.029(4) 0.039(4) 0.027(4) -0.002(3) -0.001(3) 0.010(3)
C262 0.041(6) 0.028(6) 0.028(5) 0.005(5) -0.011(5) -0.006(5)
O263 0.030(4) 0.044(5) 0.024(3) 0.008(3) -0.002(3) -0.005(4)
C264 0.029(6) 0.065(8) 0.038(6) 0.003(6) -0.006(5) -0.008(6)
O271 0.063(5) 0.033(4) 0.024(3) 0.000(3) -0.007(4) -0.013(4)
C272 0.045(7) 0.027(6) 0.048(7) -0.003(5) 0.009(5) 0.007(6)
O273 0.044(4) 0.050(5) 0.022(3) 0.002(3) 0.001(3) -0.006(4)
C274 0.053(7) 0.058(8) 0.046(7) 0.023(6) -0.003(6) -0.005(7)
O301 0.028(4) 0.031(4) 0.021(3) 0.008(3) -0.001(3) -0.002(3)
C302 0.024(5) 0.034(7) 0.040(6) 0.000(5) -0.001(5) -0.005(5)
C303 0.024(5) 0.042(6) 0.030(5) 0.004(5) -0.024(4) 0.000(5)
N304 0.026(4) 0.034(5) 0.051(5) 0.001(4) 0.005(4) 0.014(4)
C305 0.039(6) 0.023(6) 0.033(5) -0.005(5) -0.005(5) 0.007(5)
C306 0.033(6) 0.030(6) 0.043(6) -0.004(5) -0.009(5) -0.010(5)
O307 0.037(4) 0.033(4) 0.035(4) 0.005(3) -0.005(3) -0.012(4)
C308 0.025(6) 0.045(7) 0.056(7) -0.004(6) -0.001(5) 0.011(5)
O311 0.030(4) 0.033(4) 0.031(4) 0.005(3) -0.003(3) 0.002(3)
C312 0.037(6) 0.034(6) 0.032(5) 0.009(5) -0.004(5) 0.017(5)
C313 0.020(5) 0.050(7) 0.039(6) 0.001(5) -0.003(5) 0.002(5)
N314 0.037(5) 0.037(5) 0.028(4) 0.006(4) 0.000(4) 0.000(4)
C315 0.033(6) 0.050(7) 0.024(5) -0.002(5) -0.001(5) -0.013(5)
C316 0.041(6) 0.031(6) 0.013(4) -0.004(4) 0.000(4) -0.013(5)
O317 0.025(3) 0.034(4) 0.021(3) -0.007(3) 0.002(3) -0.005(3)
C318 0.045(7) 0.025(6) 0.046(6) 0.012(5) -0.005(5) -0.001(5)
O321 0.033(4) 0.031(4) 0.027(3) -0.001(3) -0.001(3) -0.006(3)
C322 0.029(6) 0.050(7) 0.027(5) -0.011(5) -0.006(4) -0.001(5)
C323 0.054(7) 0.032(6) 0.035(6) -0.004(5) 0.013(5) -0.015(6)
N324 0.036(5) 0.051(6) 0.033(5) -0.001(4) 0.001(4) -0.018(5)
C325 0.045(7) 0.047(7) 0.042(6) -0.004(5) 0.019(5) -0.020(6)
C326 0.055(7) 0.037(7) 0.026(5) 0.003(5) -0.010(5) -0.023(6)
O327 0.025(4) 0.044(5) 0.033(4) -0.004(3) -0.004(3) -0.012(4)
C328 0.031(6) 0.076(9) 0.048(6) -0.024(6) -0.007(6) -0.027(6)
O331 0.047(5) 0.029(4) 0.055(4) 0.000(4) 0.002(4) -0.005(4)
C332 0.050(8) 0.041(8) 0.083(10) -0.004(7) 0.014(7) -0.003(7)
O333 0.066(6) 0.040(5) 0.064(5) -0.001(4) 0.021(5) 0.009(4)
C334 0.131(13) 0.050(10) 0.173(16) 0.017(10) 0.116(12) 0.021(9)
O341 0.022(4) 0.077(6) 0.030(4) 0.001(4) 0.007(3) -0.015(4)
C342 0.033(6) 0.070(9) 0.053(7) 0.018(7) 0.015(6) -0.028(6)
O343 0.034(4) 0.060(5) 0.031(4) -0.005(4) -0.001(3) -0.005(4)
C344 0.069(10) 0.177(18) 0.044(8) 0.003(10) 0.005(7) 0.028(11)
O351 0.024(4) 0.057(5) 0.026(3) -0.011(3) -0.003(3) 0.010(4)
C352 0.030(6) 0.070(9) 0.034(6) -0.014(6) 0.003(5) -0.021(6)
O353 0.040(4) 0.043(5) 0.037(4) -0.009(4) -0.006(3) 0.000(4)
C354 0.078(10) 0.107(12) 0.054(8) -0.015(8) 0.028(7) 0.006(9)
O361 0.031(4) 0.043(4) 0.015(3) -0.001(3) 0.004(3) -0.002(3)
C362 0.022(6) 0.048(8) 0.050(7) 0.004(6) 0.014(5) -0.001(5)
O363 0.029(4) 0.040(4) 0.026(3) 0.005(3) -0.002(3) -0.004(4)
C364 0.068(8) 0.058(8) 0.031(6) 0.030(6) -0.001(6) 0.016(7)
O371 0.025(4) 0.050(5) 0.019(3) 0.007(3) 0.002(3) -0.010(3)
C372 0.021(6) 0.064(8) 0.036(6) -0.016(6) 0.001(5) 0.002(6)
O373 0.026(4) 0.075(6) 0.032(4) -0.004(4) -0.001(3) -0.002(4)
C374 0.056(8) 0.083(10) 0.021(5) 0.009(6) -0.008(5) -0.022(7)
O401 0.033(4) 0.040(4) 0.021(3) -0.004(3) -0.001(3) -0.003(3)
C402 0.027(5) 0.048(7) 0.018(5) -0.001(5) -0.009(4) 0.014(5)
O403 0.022(3) 0.040(4) 0.027(3) 0.006(3) 0.001(3) -0.006(3)
O411 0.020(3) 0.038(4) 0.029(3) 0.001(3) 0.002(3) -0.001(3)
C412 0.027(5) 0.026(6) 0.025(5) -0.005(4) 0.003(4) -0.001(5)
O413 0.030(4) 0.039(4) 0.015(3) 0.002(3) 0.005(3) -0.011(3)
N510 0.098(10) 0.074(9) 0.091(9) 0.002(8) -0.001(9) -0.021(8)
C511 0.086(11) 0.059(10) 0.057(8) -0.006(7) 0.014(9) -0.036(9)
C512 0.099(12) 0.051(9) 0.105(11) -0.014(9) 0.031(10) -0.006(9)
O601 0.040(4) 0.064(6) 0.062(5) 0.015(4) 0.003(4) 0.004(4)
O602 0.046(5) 0.063(6) 0.053(5) -0.004(4) 0.009(4) 0.005(4)
O603 0.046(5) 0.143(10) 0.075(6) 0.007(6) 0.006(5) 0.023(6)
O604 0.063(6) 0.105(8) 0.082(6) -0.030(6) -0.027(5) 0.023(6)
O605 0.083(7) 0.115(9) 0.070(6) 0.006(6) 0.002(6) 0.014(7)
O606 0.105(8) 0.128(9) 0.086(7) -0.012(7) 0.026(7) -0.039(8)
O607 0.060(6) 0.162(11) 0.118(9) -0.042(8) -0.033(6) 0.049(7)
O608 0.145(10) 0.069(7) 0.101(8) 0.022(6) 0.044(7) -0.004(7)
O609 0.146(11) 0.139(11) 0.154(11) -0.015(9) -0.059(9) 0.083(9)
O610 0.193(13) 0.195(13) 0.074(7) 0.006(8) 0.000(8) -0.113(11)
O611 0.120(10) 0.087(8) 0.204(13) -0.073(9) 0.017(10) -0.043(8)
O612 0.179(14) 0.108(10) 0.130(10) 0.004(8) 0.012(10) -0.010(10)

loop_
_atom_type_symbol
_atom_type_description
_atom_type_scat_dispersion_real
_atom_type_scat_dispersion_imag
_atom_type_scat_source
C C 0.0033 0.0016 'International Tables Vol C Tables 4.2.6.8 and 6.1.1.4'
H H 0.0000 0.0000 'International Tables Vol C Tables 4.2.6.8 and 6.1.1.4'
N N 0.0061 0.0033 'International Tables Vol C Tables 4.2.6.8 and 6.1.1.4'
O O 0.0106 0.0060 'International Tables Vol C Tables 4.2.6.8 and 6.1.1.4'
Na Na 0.0362 0.0249 'International Tables Vol C Tables 4.2.6.8 and 6.1.1.4'
Ni Ni 0.3393 1.1124 'International Tables Vol C Tables 4.2.6.8 and 6.1.1.4'

loop_
_geom_angle_atom_site_label_1
_geom_angle_atom_site_label_2
_geom_angle_atom_site_label_3
_geom_angle
O73 Ni1 O63 82.9(3)
O73 Ni1 O1 175.8(3)
O63 Ni1 O1 94.0(2)
O73 Ni1 O51 84.4(3)
O63 Ni1 O51 84.2(3)
O1 Ni1 O51 98.2(3)
O73 Ni1 O21 99.8(3)
O63 Ni1 O21 176.8(3)
O1 Ni1 O21 83.4(2)
O51 Ni1 O21 94.3(3)
O73 Ni1 O11 93.5(3)
O63 Ni1 O11 98.3(3)
O1 Ni1 O11 84.1(2)
O51 Ni1 O11 176.6(3)
O21 Ni1 O11 83.4(2)
O73 Ni1 Ni2 139.8(2)
O63 Ni1 Ni2 132.00(19)
O1 Ni1 Ni2 44.30(18)
O51 Ni1 Ni2 80.99(19)
O21 Ni1 Ni2 44.87(18)
O11 Ni1 Ni2 99.01(18)
O73 Ni1 Ni4 81.34(19)
O63 Ni1 Ni4 138.2(2)
O1 Ni1 Ni4 99.30(17)
O51 Ni1 Ni4 132.0(2)
O21 Ni1 Ni4 44.44(18)
O11 Ni1 Ni4 44.83(18)
Ni2 Ni1 Ni4 81.19(5)
O73 Ni1 Ni3 131.7(2)
O63 Ni1 Ni3 81.84(18)
O1 Ni1 Ni3 44.72(18)
O51 Ni1 Ni3 138.6(2)
O21 Ni1 Ni3 97.54(17)
O11 Ni1 Ni3 44.45(18)
Ni2 Ni1 Ni3 80.04(4)
Ni4 Ni1 Ni3 80.38(4)
O73 Ni1 Na2 51.2(2)
O63 Ni1 Na2 51.81(19)
O1 Ni1 Na2 128.49(19)
O51 Ni1 Na2 48.5(2)
O21 Ni1 Na2 128.78(19)
O11 Ni1 Na2 131.6(2)
Ni2 Ni1 Na2 129.34(9)
Ni4 Ni1 Na2 132.14(9)
Ni3 Ni1 Na2 133.64(9)
O53 Ni2 O31 80.4(3)
O53 Ni2 O1 96.8(3)
O31 Ni2 O1 176.5(3)
O53 Ni2 O7 167.2(3)
O31 Ni2 O7 89.5(2)
O1 Ni2 O7 93.0(2)
O53 Ni2 O21 91.8(2)
O31 Ni2 O21 99.7(3)
O1 Ni2 O21 82.4(2)
O7 Ni2 O21 97.7(2)
O53 Ni2 N4 90.7(3)
O31 Ni2 N4 94.7(3)
O1 Ni2 N4 83.2(3)
O7 Ni2 N4 82.4(3)
O21 Ni2 N4 165.6(3)
O53 Ni2 Ni1 78.64(19)
O31 Ni2 Ni1 137.13(19)
O1 Ni2 Ni1 43.50(16)
O7 Ni2 Ni1 114.12(18)
O21 Ni2 Ni1 44.52(17)
N4 Ni2 Ni1 122.4(2)
O401 Ni3 O61 89.1(2)
O401 Ni3 O11 173.5(2)
O61 Ni3 O11 96.0(2)
O401 Ni3 O1 101.2(3)
O61 Ni3 O1 89.7(2)
O11 Ni3 O1 82.9(3)
O401 Ni3 N14 91.5(3)
O61 Ni3 N14 90.3(3)
O11 Ni3 N14 84.4(3)
O1 Ni3 N14 167.2(3)
O401 Ni3 O17 83.0(2)
O61 Ni3 O17 168.1(2)
O11 Ni3 O17 91.3(2)
O1 Ni3 O17 100.5(2)
N14 Ni3 O17 81.1(3)
O401 Ni3 Ni1 141.13(19)
O61 Ni3 Ni1 77.75(18)
O11 Ni3 Ni1 44.56(18)
O1 Ni3 Ni1 43.27(16)
N14 Ni3 Ni1 124.5(2)
O17 Ni3 Ni1 113.93(17)
O71 Ni4 O21 98.1(3)
O71 Ni4 O11 89.2(3)
O21 Ni4 O11 83.2(3)
O71 Ni4 O41 78.4(3)
O21 Ni4 O41 175.4(3)
O11 Ni4 O41 99.7(3)
O71 Ni4 N24 92.8(3)
O21 Ni4 N24 82.6(3)
O11 Ni4 N24 165.8(3)
O41 Ni4 N24 94.5(3)
O71 Ni4 O27 163.8(2)
O21 Ni4 O27 96.3(2)
O11 Ni4 O27 99.9(2)
O41 Ni4 O27 86.8(2)
N24 Ni4 O27 81.8(3)
O71 Ni4 Ni1 77.37(19)
O21 Ni4 Ni1 44.36(17)
O11 Ni4 Ni1 44.68(18)
O41 Ni4 Ni1 136.47(19)
N24 Ni4 Ni1 122.2(2)
O27 Ni4 Ni1 118.43(17)
O151 Ni5 O173 82.5(3)
O151 Ni5 O163 81.4(3)
O173 Ni5 O163 82.6(3)
O151 Ni5 O101 97.5(3)
O173 Ni5 O101 178.7(3)
O163 Ni5 O101 96.1(3)
O151 Ni5 O111 178.6(3)
O173 Ni5 O111 96.3(3)
O163 Ni5 O111 97.6(3)
O101 Ni5 O111 83.7(2)
O151 Ni5 O121 98.2(3)
O173 Ni5 O121 98.2(3)
O163 Ni5 O121 179.0(3)
O101 Ni5 O121 83.0(3)
O111 Ni5 O121 82.8(3)
O151 Ni5 Ni6 81.8(2)
O173 Ni5 Ni6 137.0(2)
O163 Ni5 Ni6 133.6(2)
O101 Ni5 Ni6 44.22(18)
O111 Ni5 Ni6 99.60(17)
O121 Ni5 Ni6 45.4(2)
O151 Ni5 Ni8 136.5(2)
O173 Ni5 Ni8 82.53(19)
O163 Ni5 Ni8 136.3(2)
O101 Ni5 Ni8 98.28(18)
O111 Ni5 Ni8 43.99(18)
O121 Ni5 Ni8 44.4(2)
Ni6 Ni5 Ni8 81.83(5)
O151 Ni5 Ni7 136.1(2)
O173 Ni5 Ni7 134.9(2)
O163 Ni5 Ni7 82.35(19)
O101 Ni5 Ni7 44.55(17)
O111 Ni5 Ni7 44.51(17)
O121 Ni5 Ni7 97.35(18)
Ni6 Ni5 Ni7 80.62(4)
Ni8 Ni5 Ni7 79.72(4)
O151 Ni5 Na2 47.5(2)
O173 Ni5 Na2 49.7(2)
O163 Ni5 Na2 50.9(2)
O101 Ni5 Na2 129.5(2)
O111 Ni5 Na2 131.02(19)
O121 Ni5 Na2 129.4(2)
Ni6 Ni5 Na2 129.38(10)
Ni8 Ni5 Na2 132.22(9)
Ni7 Ni5 Na2 133.21(9)
O131 Ni6 O101 175.1(3)
O131 Ni6 O153 78.6(3)
O101 Ni6 O153 96.6(3)
O131 Ni6 O107 90.2(3)
O101 Ni6 O107 94.5(2)
O153 Ni6 O107 166.4(3)
O131 Ni6 O121 98.3(3)
O101 Ni6 O121 82.7(3)
O153 Ni6 O121 92.6(3)
O107 Ni6 O121 96.5(3)
O131 Ni6 N104 95.4(3)
O101 Ni6 N104 83.8(3)
O153 Ni6 N104 91.3(3)
O107 Ni6 N104 82.2(3)
O121 Ni6 N104 166.3(3)
O131 Ni6 Ni5 134.5(2)
O101 Ni6 Ni5 44.00(17)
O153 Ni6 Ni5 77.6(2)
O107 Ni6 Ni5 115.9(2)
O121 Ni6 Ni5 45.31(18)
N104 Ni6 Ni5 123.3(2)
O161 Ni7 O413 89.4(2)
O161 Ni7 O111 95.6(2)
O413 Ni7 O111 172.8(2)
O161 Ni7 O101 90.4(2)
O413 Ni7 O101 102.3(3)
O111 Ni7 O101 82.9(3)
O161 Ni7 O117 167.5(2)
O413 Ni7 O117 81.9(2)
O111 Ni7 O117 92.3(2)
O101 Ni7 O117 100.2(2)
O161 Ni7 N114 90.2(3)
O413 Ni7 N114 90.6(3)
O111 Ni7 N114 84.1(3)
O101 Ni7 N114 167.0(3)
O117 Ni7 N114 80.9(3)
O161 Ni7 Ni5 77.34(17)
O413 Ni7 Ni5 142.23(18)
O111 Ni7 Ni5 44.54(17)
O101 Ni7 Ni5 43.70(17)
O117 Ni7 Ni5 114.98(16)
N114 Ni7 Ni5 124.1(2)
O111 Ni8 O171 91.3(2)
O111 Ni8 O141 97.6(3)
O171 Ni8 O141 80.5(3)
O111 Ni8 O121 83.9(3)
O171 Ni8 O121 95.2(3)
O141 Ni8 O121 175.5(3)
O111 Ni8 N124 166.6(3)
O171 Ni8 N124 91.8(3)
O141 Ni8 N124 95.8(3)
O121 Ni8 N124 82.9(3)
O111 Ni8 O127 98.4(2)
O171 Ni8 O127 164.8(3)
O141 Ni8 O127 86.6(3)
O121 Ni8 O127 97.4(3)
N124 Ni8 O127 81.4(3)
O111 Ni8 Ni5 44.62(18)
O171 Ni8 Ni5 76.86(19)
O141 Ni8 Ni5 134.3(2)
O121 Ni8 Ni5 45.08(18)
N124 Ni8 Ni5 123.9(3)
O127 Ni8 Ni5 118.23(18)
O273 Ni9 O251 83.5(3)
O273 Ni9 O263 83.1(3)
O251 Ni9 O263 82.2(3)
O273 Ni9 O201 178.5(3)
O251 Ni9 O201 95.1(3)
O263 Ni9 O201 96.6(2)
O273 Ni9 O221 96.8(3)
O251 Ni9 O221 97.8(3)
O263 Ni9 O221 179.9(2)
O201 Ni9 O221 83.5(2)
O273 Ni9 O211 97.6(3)
O251 Ni9 O211 178.9(3)
O263 Ni9 O211 97.5(2)
O201 Ni9 O211 83.9(2)
O221 Ni9 O211 82.6(2)
O273 Ni9 Ni11 136.3(2)
O251 Ni9 Ni11 134.2(2)
O263 Ni9 Ni11 81.93(17)
O201 Ni9 Ni11 44.99(16)
O221 Ni9 Ni11 98.18(17)
O211 Ni9 Ni11 44.65(17)
O273 Ni9 Ni12 81.4(2)
O251 Ni9 Ni12 136.2(2)
O263 Ni9 Ni12 135.7(2)
O201 Ni9 Ni12 99.78(17)
O221 Ni9 Ni12 44.35(19)
O211 Ni9 Ni12 44.58(17)
Ni11 Ni9 Ni12 81.26(4)
O273 Ni9 Ni10 135.9(2)
O251 Ni9 Ni10 81.8(2)
O263 Ni9 Ni10 134.9(2)
O201 Ni9 Ni10 43.79(16)
O221 Ni9 Ni10 45.10(19)
O211 Ni9 Ni10 97.78(17)
Ni11 Ni9 Ni10 79.88(4)
Ni12 Ni9 Ni10 81.21(5)
O273 Ni9 Na1 50.2(2)
O251 Ni9 Na1 49.7(2)
O263 Ni9 Na1 49.66(18)
O201 Ni9 Na1 128.60(19)
O221 Ni9 Na1 130.23(19)
O211 Ni9 Na1 130.74(19)
Ni11 Ni9 Na1 131.58(9)
Ni12 Ni9 Na1 131.62(9)
Ni10 Ni9 Na1 131.47(9)
O253 Ni10 O201 95.2(3)
O253 Ni10 O231 82.0(3)
O201 Ni10 O231 176.7(3)
O253 Ni10 O221 91.3(3)
O201 Ni10 O221 83.7(3)
O231 Ni10 O221 98.0(3)
O253 Ni10 O207 166.3(3)
O201 Ni10 O207 94.3(2)
O231 Ni10 O207 88.2(2)
O221 Ni10 O207 99.6(2)
O253 Ni10 N204 89.6(3)
O201 Ni10 N204 83.1(3)
O231 Ni10 N204 95.3(3)
O221 Ni10 N204 166.7(3)
O207 Ni10 N204 81.8(3)
O253 Ni10 Ni9 77.5(2)
O201 Ni10 Ni9 44.45(17)
O231 Ni10 Ni9 135.8(2)
O221 Ni10 Ni9 44.59(17)
O207 Ni10 Ni9 116.21(18)
N204 Ni10 Ni9 123.0(2)
O261 Ni11 O411 87.3(3)
O261 Ni11 O211 95.8(2)
O411 Ni11 O211 174.1(2)
O261 Ni11 O201 92.3(2)
O411 Ni11 O201 100.8(2)
O211 Ni11 O201 84.2(2)
O261 Ni11 O217 168.3(2)
O411 Ni11 O217 84.1(2)
O211 Ni11 O217 92.1(2)
O201 Ni11 O217 97.1(2)
O261 Ni11 N214 91.1(3)
O411 Ni11 N214 90.8(3)
O211 Ni11 N214 84.0(3)
O201 Ni11 N214 168.0(3)
O217 Ni11 N214 81.1(3)
O261 Ni11 Ni9 77.85(18)
O411 Ni11 Ni9 140.81(18)
O211 Ni11 Ni9 45.07(17)
O201 Ni11 Ni9 44.94(17)
O217 Ni11 Ni9 113.76(17)
N214 Ni11 Ni9 125.1(2)
O271 Ni12 O221 96.4(3)
O271 Ni12 O211 92.5(3)
O221 Ni12 O211 83.1(3)
O271 Ni12 O241 80.3(3)
O221 Ni12 O241 175.9(3)
O211 Ni12 O241 99.3(3)
O271 Ni12 O227 164.3(3)
O221 Ni12 O227 96.3(2)
O211 Ni12 O227 98.1(2)
O241 Ni12 O227 86.7(2)
O271 Ni12 N224 89.8(3)
O221 Ni12 N224 83.4(3)
O211 Ni12 N224 166.6(3)
O241 Ni12 N224 94.2(3)
O227 Ni12 N224 82.5(3)
O271 Ni12 Ni9 77.61(19)
O221 Ni12 Ni9 44.75(17)
O211 Ni12 Ni9 44.77(17)
O241 Ni12 Ni9 135.8(2)
O227 Ni12 Ni9 118.01(17)
N224 Ni12 Ni9 123.3(2)
O373 Ni13 O351 83.4(3)
O373 Ni13 O363 82.7(3)
O351 Ni13 O363 83.2(3)
O373 Ni13 O301 178.0(3)
O351 Ni13 O301 96.6(2)
O363 Ni13 O301 95.3(2)
O373 Ni13 O311 95.9(3)
O351 Ni13 O311 178.9(3)
O363 Ni13 O311 97.6(3)
O301 Ni13 O311 84.1(2)
O373 Ni13 O321 98.8(3)
O351 Ni13 O321 96.4(3)
O363 Ni13 O321 178.4(3)
O301 Ni13 O321 83.1(2)
O311 Ni13 O321 82.8(2)
O373 Ni13 Ni14 138.1(2)
O351 Ni13 Ni14 81.38(19)
O363 Ni13 Ni14 133.32(19)
O301 Ni13 Ni14 43.76(18)
O311 Ni13 Ni14 98.57(17)
O321 Ni13 Ni14 45.04(18)
O373 Ni13 Ni15 134.4(2)
O351 Ni13 Ni15 136.13(19)
O363 Ni13 Ni15 81.54(18)
O301 Ni13 Ni15 44.81(17)
O311 Ni13 Ni15 44.87(18)
O321 Ni13 Ni15 97.73(17)
Ni14 Ni13 Ni15 79.89(4)
O373 Ni13 Ni16 81.5(2)
O351 Ni13 Ni16 134.0(2)
O363 Ni13 Ni16 136.75(19)
O301 Ni13 Ni16 99.91(16)
O311 Ni13 Ni16 44.93(18)
O321 Ni13 Ni16 44.36(18)
Ni14 Ni13 Ni16 81.63(5)
Ni15 Ni13 Ni16 81.47(4)
O373 Ni13 Na1 49.6(2)
O351 Ni13 Na1 49.6(2)
O363 Ni13 Na1 50.77(19)
O301 Ni13 Na1 129.05(18)
O311 Ni13 Na1 130.50(19)
O321 Ni13 Na1 129.95(19)
Ni14 Ni13 Na1 130.92(9)
Ni15 Ni13 Na1 132.30(9)
Ni16 Ni13 Na1 131.02(9)
O301 Ni14 O353 97.7(3)
O301 Ni14 O331 176.9(3)
O353 Ni14 O331 81.6(3)
O301 Ni14 O321 83.4(3)
O353 Ni14 O321 91.2(3)
O331 Ni14 O321 99.6(3)
O301 Ni14 O307 92.8(2)
O353 Ni14 O307 166.1(3)
O331 Ni14 O307 87.4(3)
O321 Ni14 O307 99.1(2)
O301 Ni14 N304 83.2(3)
O353 Ni14 N304 90.0(3)
O331 Ni14 N304 93.8(3)
O321 Ni14 N304 166.6(3)
O307 Ni14 N304 82.1(3)
O301 Ni14 Ni13 44.19(17)
O353 Ni14 Ni13 78.6(2)
O331 Ni14 Ni13 138.2(2)
O321 Ni14 Ni13 44.94(18)
O307 Ni14 Ni13 115.29(19)
N304 Ni14 Ni13 122.5(2)
O403 Ni15 O361 88.5(3)
O403 Ni15 O301 100.6(3)
O361 Ni15 O301 90.4(2)
O403 Ni15 O311 173.7(2)
O361 Ni15 O311 96.4(2)
O301 Ni15 O311 83.4(2)
O403 Ni15 O317 83.1(2)
O361 Ni15 O317 168.4(2)
O301 Ni15 O317 99.0(2)
O311 Ni15 O317 91.5(2)
O403 Ni15 N314 92.8(3)
O361 Ni15 N314 92.1(3)
O301 Ni15 N314 166.4(3)
O311 Ni15 N314 83.1(3)
O317 Ni15 N314 80.5(3)
O403 Ni15 Ni13 140.95(18)
O361 Ni15 Ni13 77.58(18)
O301 Ni15 Ni13 44.22(17)
O311 Ni15 Ni13 44.60(17)
O317 Ni15 Ni13 113.93(17)
N314 Ni15 Ni13 123.6(2)
O371 Ni16 O321 97.2(2)
O371 Ni16 O311 91.6(3)
O321 Ni16 O311 83.0(3)
O371 Ni16 O341 79.4(2)
O321 Ni16 O341 176.5(2)
O311 Ni16 O341 97.2(3)
O371 Ni16 N324 91.2(3)
O321 Ni16 N324 83.6(3)
O311 Ni16 N324 166.6(3)
O341 Ni16 N324 96.2(3)
O371 Ni16 O327 165.5(2)
O321 Ni16 O327 95.3(2)
O311 Ni16 O327 97.3(2)
O341 Ni16 O327 88.1(2)
N324 Ni16 O327 82.8(3)
O371 Ni16 Ni13 77.37(17)
O321 Ni16 Ni13 44.90(18)
O311 Ni16 Ni13 44.57(17)
O341 Ni16 Ni13 133.6(2)
N324 Ni16 Ni13 123.6(2)
O327 Ni16 Ni13 116.93(17)
O351 Na1 O373 72.1(3)
O351 Na1 O263 111.1(3)
O373 Na1 O263 171.7(3)
O351 Na1 O251 172.7(3)
O373 Na1 O251 105.2(3)
O263 Na1 O251 70.8(2)
O351 Na1 O273 102.6(3)
O373 Na1 O273 101.0(3)
O263 Na1 O273 71.0(2)
O251 Na1 O273 71.1(3)
O351 Na1 O363 71.6(2)
O373 Na1 O363 71.2(3)
O263 Na1 O363 117.0(3)
O251 Na1 O363 114.2(3)
O273 Na1 O363 171.3(3)
O351 Na1 Ni13 42.35(17)
O373 Na1 Ni13 42.30(18)
O263 Na1 Ni13 144.7(2)
O251 Na1 Ni13 139.1(2)
O273 Na1 Ni13 128.6(2)
O363 Na1 Ni13 42.85(17)
O351 Na1 Ni9 134.7(2)
O373 Na1 Ni9 130.0(2)
O263 Na1 Ni9 42.30(17)
O251 Na1 Ni9 42.11(17)
O273 Na1 Ni9 41.78(18)
O363 Na1 Ni9 146.6(2)
Ni13 Na1 Ni9 169.93(15)
O151 Na2 O51 178.2(3)
O151 Na2 O173 71.1(3)
O51 Na2 O173 107.5(3)
O151 Na2 O73 106.7(3)
O51 Na2 O73 72.6(3)
O173 Na2 O73 106.2(3)
O151 Na2 O163 69.7(3)
O51 Na2 O163 111.0(3)
O173 Na2 O163 69.6(3)
O73 Na2 O163 175.0(3)
O151 Na2 O63 109.0(3)
O51 Na2 O63 72.3(3)
O173 Na2 O63 175.3(3)
O73 Na2 O63 69.2(2)
O163 Na2 O63 115.0(3)
O151 Na2 Ni1 137.6(2)
O51 Na2 Ni1 42.67(18)
O173 Na2 Ni1 134.6(2)
O73 Na2 Ni1 42.02(17)
O163 Na2 Ni1 142.9(2)
O63 Na2 Ni1 42.31(16)
O151 Na2 Ni5 41.30(19)
O51 Na2 Ni5 138.2(2)
O173 Na2 Ni5 41.51(17)
O73 Na2 Ni5 133.2(2)
O163 Na2 Ni5 41.84(17)
O63 Na2 Ni5 141.2(2)
Ni1 Na2 Ni5 174.91(16)
C2 O1 Ni1 119.9(5)
C2 O1 Ni2 103.0(6)
Ni1 O1 Ni2 92.2(2)
C2 O1 Ni3 115.0(6)
Ni1 O1 Ni3 92.0(3)
Ni2 O1 Ni3 132.9(3)
O1 C2 C3 109.8(7)
O1 C2 H2A 109.7
C3 C2 H2A 109.7
O1 C2 H2B 109.7
C3 C2 H2B 109.7
H2A C2 H2B 108.2
C2 C3 N4 108.4(8)
C2 C3 H3A 110.0
N4 C3 H3A 110.0
C2 C3 H3B 110.0
N4 C3 H3B 110.0
H3A C3 H3B 108.4
C8 N4 C5 110.9(8)
C8 N4 C3 109.6(8)
C5 N4 C3 111.2(8)
C8 N4 Ni2 113.1(6)
C5 N4 Ni2 105.4(6)
C3 N4 Ni2 106.6(5)
N4 C5 C6 111.4(8)
N4 C5 H5A 109.3
C6 C5 H5A 109.3
N4 C5 H5B 109.3
C6 C5 H5B 109.3
H5A C5 H5B 108.0
O7 C6 C5 108.5(8)
O7 C6 H6A 110.0
C5 C6 H6A 110.0
O7 C6 H6B 110.0
C5 C6 H6B 110.0
H6A C6 H6B 108.4
C6 O7 Ni2 111.5(5)
C6 O7 H7 119(4)
Ni2 O7 H7 97(5)
N4 C8 H8A 109.5
N4 C8 H8B 109.5
H8A C8 H8B 109.5
N4 C8 H8C 109.5
H8A C8 H8C 109.5
H8B C8 H8C 109.5
C12 O11 Ni3 101.7(5)
C12 O11 Ni1 123.4(5)
Ni3 O11 Ni1 91.0(3)
C12 O11 Ni4 115.9(5)
Ni3 O11 Ni4 133.4(3)
Ni1 O11 Ni4 90.5(3)
O11 C12 C13 107.9(7)
O11 C12 H12A 110.1
C13 C12 H12A 110.1
O11 C12 H12B 110.1
C13 C12 H12B 110.1
H12A C12 H12B 108.4
C12 C13 N14 110.0(7)
C12 C13 H13A 109.7
N14 C13 H13A 109.7
C12 C13 H13B 109.7
N14 C13 H13B 109.7
H13A C13 H13B 108.2
C18 N14 C15 109.6(7)
C18 N14 C13 111.1(7)
C15 N14 C13 111.8(7)
C18 N14 Ni3 114.5(6)
C15 N14 Ni3 104.9(5)
C13 N14 Ni3 104.7(5)
N14 C15 C16 111.7(8)
N14 C15 H15A 109.3
C16 C15 H15A 109.3
N14 C15 H15B 109.3
C16 C15 H15B 109.3
H15A C15 H15B 107.9
O17 C16 C15 106.8(7)
O17 C16 H16A 110.4
C15 C16 H16A 110.4
O17 C16 H16B 110.4
C15 C16 H16B 110.4
H16A C16 H16B 108.6
C16 O17 Ni3 112.8(5)
C16 O17 H17 117(2)
Ni3 O17 H17 93(3)
N14 C18 H18A 109.5
N14 C18 H18B 109.5
H18A C18 H18B 109.5
N14 C18 H18C 109.5
H18A C18 H18C 109.5
H18B C18 H18C 109.5
C22 O21 Ni1 120.3(5)
C22 O21 Ni4 102.0(6)
Ni1 O21 Ni4 91.2(3)
C22 O21 Ni2 115.0(6)
Ni1 O21 Ni2 90.6(3)
Ni4 O21 Ni2 135.6(3)
O21 C22 C23 106.9(7)
O21 C22 H22A 110.3
C23 C22 H22A 110.3
O21 C22 H22B 110.3
C23 C22 H22B 110.3
H22A C22 H22B 108.6
N24 C23 C22 110.3(8)
N24 C23 H23A 109.6
C22 C23 H23A 109.6
N24 C23 H23B 109.6
C22 C23 H23B 109.6
H23A C23 H23B 108.1
C28 N24 C23 110.0(8)
C28 N24 C25 110.1(8)
C23 N24 C25 112.3(8)
C28 N24 Ni4 112.4(6)
C23 N24 Ni4 105.4(6)
C25 N24 Ni4 106.5(6)
N24 C25 C26 110.2(8)
N24 C25 H25A 109.6
C26 C25 H25A 109.6
N24 C25 H25B 109.6
C26 C25 H25B 109.6
H25A C25 H25B 108.1
O27 C26 C25 110.3(8)
O27 C26 H26A 109.6
C25 C26 H26A 109.6
O27 C26 H26B 109.6
C25 C26 H26B 109.6
H26A C26 H26B 108.1
C26 O27 Ni4 110.7(5)
C26 O27 H27 100(5)
Ni4 O27 H27 80(5)
N24 C28 H28A 109.5
N24 C28 H28B 109.5
H28A C28 H28B 109.5
N24 C28 H28C 109.5
H28A C28 H28C 109.5
H28B C28 H28C 109.5
C32 O31 Ni2 130.3(7)
O33 C32 O31 124.1(10)
O33 C32 C34 119.2(10)
O31 C32 C34 116.6(9)
C32 C34 H34A 109.5
C32 C34 H34B 109.5
H34A C34 H34B 109.5
C32 C34 H34C 109.5
H34A C34 H34C 109.5
H34B C34 H34C 109.5
C42 O41 Ni4 130.3(6)
O43 C42 O41 127.9(10)
O43 C42 C44 114.9(9)
O41 C42 C44 117.0(9)
C42 C44 H44A 109.5
C42 C44 H44B 109.5
H44A C44 H44B 109.5
C42 C44 H44C 109.5
H44A C44 H44C 109.5
H44B C44 H44C 109.5
C52 O51 Ni1 125.5(6)
C52 O51 Na2 145.7(6)
Ni1 O51 Na2 88.9(3)
O51 C52 O53 127.1(10)
O51 C52 C54 118.3(9)
O53 C52 C54 114.5(10)
C52 O53 Ni2 127.7(7)
C52 C54 H54A 109.5
C52 C54 H54B 109.5
H54A C54 H54B 109.5
C52 C54 H54C 109.5
H54A C54 H54C 109.5
H54B C54 H54C 109.5
C62 O61 Ni3 129.0(6)
O63 C62 O61 125.7(8)
O63 C62 C64 119.5(8)
O61 C62 C64 114.5(9)
C62 O63 Ni1 125.5(6)
C62 O63 Na2 148.5(6)
Ni1 O63 Na2 85.9(3)
C62 C64 H64A 109.5
C62 C64 H64B 109.5
H64A C64 H64B 109.5
C62 C64 H64C 109.5
H64A C64 H64C 109.5
H64B C64 H64C 109.5
C72 O71 Ni4 129.9(7)
O71 C72 O73 125.2(10)
O71 C72 C74 118.9(10)
O73 C72 C74 115.8(9)
C72 O73 Ni1 123.6(6)
C72 O73 Na2 149.4(6)
Ni1 O73 Na2 86.8(3)
C72 C74 H74A 109.5
C72 C74 H74B 109.5
H74A C74 H74B 109.5
C72 C74 H74C 109.5
H74A C74 H74C 109.5
H74B C74 H74C 109.5
C102 O101 Ni5 121.6(5)
C102 O101 Ni6 102.6(5)
Ni5 O101 Ni6 91.8(2)
C102 O101 Ni7 113.1(5)
Ni5 O101 Ni7 91.8(3)
Ni6 O101 Ni7 135.1(3)
O101 C102 C103 108.2(7)
O101 C102 H10A 110.1
C103 C102 H10A 110.1
O101 C102 H10B 110.1
C103 C102 H10B 110.1
H10A C102 H10B 108.4
N104 C103 C102 110.9(8)
N104 C103 H10C 109.5
C102 C103 H10C 109.5
N104 C103 H10D 109.5
C102 C103 H10D 109.5
H10C C103 H10D 108.0
C105 N104 C103 110.5(8)
C105 N104 C108 109.4(8)
C103 N104 C108 109.1(8)
C105 N104 Ni6 107.3(7)
C103 N104 Ni6 105.5(6)
C108 N104 Ni6 114.8(6)
N104 C105 C106 110.3(8)
N104 C105 H10E 109.6
C106 C105 H10E 109.6
N104 C105 H10F 109.6
C106 C105 H10F 109.6
H10E C105 H10F 108.1
O107 C106 C105 110.5(8)
O107 C106 H10G 109.6
C105 C106 H10G 109.6
O107 C106 H10H 109.6
C105 C106 H10H 109.6
H10G C106 H10H 108.1
C106 O107 Ni6 110.6(6)
C106 O107 H107 111(8)
Ni6 O107 H107 94(6)
N104 C108 H10I 109.5
N104 C108 H10J 109.5
H10I C108 H10J 109.5
N104 C108 H10K 109.5
H10I C108 H10K 109.5
H10J C108 H10K 109.5
C112 O111 Ni8 114.7(5)
C112 O111 Ni7 102.6(5)
Ni8 O111 Ni7 133.3(3)
C112 O111 Ni5 122.9(5)
Ni8 O111 Ni5 91.4(3)
Ni7 O111 Ni5 91.0(3)
O111 C112 C113 108.7(7)
O111 C112 H11A 109.9
C113 C112 H11A 109.9
O111 C112 H11B 109.9
C113 C112 H11B 109.9
H11A C112 H11B 108.3
C112 C113 N114 109.6(7)
C112 C113 H11C 109.8
N114 C113 H11C 109.8
C112 C113 H11D 109.8
N114 C113 H11D 109.8
H11C C113 H11D 108.2
C115 N114 C118 109.2(7)
C115 N114 C113 114.0(7)
C118 N114 C113 108.6(7)
C115 N114 Ni7 105.0(6)
C118 N114 Ni7 114.8(6)
C113 N114 Ni7 105.4(5)
N114 C115 C116 112.0(8)
N114 C115 H11E 109.2
C116 C115 H11E 109.2
N114 C115 H11F 109.2
C116 C115 H11F 109.2
H11E C115 H11F 107.9
O117 C116 C115 109.4(7)
O117 C116 H11G 109.8
C115 C116 H11G 109.8
O117 C116 H11H 109.8
C115 C116 H11H 109.8
H11G C116 H11H 108.2
C116 O117 Ni7 111.5(5)
C116 O117 H117 123(4)
Ni7 O117 H117 105(6)
N114 C118 H11I 109.5
N114 C118 H11J 109.5
H11I C118 H11J 109.5
N114 C118 H11K 109.5
H11I C118 H11K 109.5
H11J C118 H11K 109.5
C122 O121 Ni8 103.5(7)
C122 O121 Ni5 123.4(6)
Ni8 O121 Ni5 90.5(3)
C122 O121 Ni6 112.9(7)
Ni8 O121 Ni6 136.1(3)
Ni5 O121 Ni6 89.3(3)
O121 C122 C123 107.4(8)
O121 C122 H12C 110.2
C123 C122 H12C 110.2
O121 C122 H12D 110.2
C123 C122 H12D 110.2
H12C C122 H12D 108.5
N124 C123 C122 111.2(9)
N124 C123 H12E 109.4
C122 C123 H12E 109.4
N124 C123 H12F 109.4
C122 C123 H12F 109.4
H12E C123 H12F 108.0
C125 N124 C123 110.4(10)
C125 N124 C128 107.3(9)
C123 N124 C128 111.1(8)
C125 N124 Ni8 109.4(7)
C123 N124 Ni8 105.7(6)
C128 N124 Ni8 113.0(7)
N124 C125 C126 108.6(9)
N124 C125 H12G 110.0
C126 C125 H12G 110.0
N124 C125 H12H 110.0
C126 C125 H12H 110.0
H12G C125 H12H 108.3
O127 C126 C125 110.4(9)
O127 C126 H12I 109.6
C125 C126 H12I 109.6
O127 C126 H12J 109.6
C125 C126 H12J 109.6
H12I C126 H12J 108.1
C126 O127 Ni8 109.3(5)
C126 O127 H127 94(3)
Ni8 O127 H127 98(5)
N124 C128 H12K 109.5
N124 C128 H12L 109.5
H12K C128 H12L 109.5
N124 C128 H12M 109.5
H12K C128 H12M 109.5
H12L C128 H12M 109.5
C132 O131 Ni6 129.9(8)
O133 C132 O131 127.4(12)
O133 C132 C134 119.5(12)
O131 C132 C134 113.1(12)
C132 C134 H13C 109.5
C132 C134 H13D 109.5
H13C C134 H13D 109.5
C132 C134 H13E 109.5
H13C C134 H13E 109.5
H13D C134 H13E 109.5
C142 O141 Ni8 133.7(7)
O141 C142 O143 125.1(11)
O141 C142 C144 117.0(10)
O143 C142 C144 117.8(10)
C142 C144 H14A 109.5
C142 C144 H14B 109.5
H14A C144 H14B 109.5
C142 C144 H14C 109.5
H14A C144 H14C 109.5
H14B C144 H14C 109.5
C152 O151 Ni5 125.4(6)
C152 O151 Na2 143.3(6)
Ni5 O151 Na2 91.2(3)
O151 C152 O153 127.3(10)
O151 C152 C154 117.5(10)
O153 C152 C154 115.0(11)
C152 O153 Ni6 127.4(7)
C152 C154 H15C 109.5
C152 C154 H15D 109.5
H15C C154 H15D 109.5
C152 C154 H15E 109.5
H15C C154 H15E 109.5
H15D C154 H15E 109.5
C162 O161 Ni7 131.0(6)
O161 C162 O163 125.2(9)
O161 C162 C164 118.5(10)
O163 C162 C164 116.3(8)
C162 O163 Ni5 123.5(6)
C162 O163 Na2 148.5(6)
Ni5 O163 Na2 87.3(3)
C162 C164 H16C 109.5
C162 C164 H16D 109.5
H16C C164 H16D 109.5
C162 C164 H16E 109.5
H16C C164 H16E 109.5
H16D C164 H16E 109.5
C172 O171 Ni8 128.7(7)
O173 C172 O171 127.6(10)
O173 C172 C174 117.6(9)
O171 C172 C174 114.8(10)
C172 O173 Ni5 124.2(6)
C172 O173 Na2 147.1(7)
Ni5 O173 Na2 88.7(3)
C172 C174 H17A 109.5
C172 C174 H17B 109.5
H17A C174 H17B 109.5
C172 C174 H17C 109.5
H17A C174 H17C 109.5
H17B C174 H17C 109.5
C202 O201 Ni10 104.2(5)
C202 O201 Ni9 121.1(5)
Ni10 O201 Ni9 91.8(2)
C202 O201 Ni11 114.5(5)
Ni10 O201 Ni11 133.2(3)
Ni9 O201 Ni11 90.1(2)
O201 C202 C203 107.5(7)
O201 C202 H20A 110.2
C203 C202 H20A 110.2
O201 C202 H20B 110.2
C203 C202 H20B 110.2
H20A C202 H20B 108.5
N204 C203 C202 107.8(8)
N204 C203 H20C 110.1
C202 C203 H20C 110.1
N204 C203 H20D 110.1
C202 C203 H20D 110.1
H20C C203 H20D 108.5
C208 N204 C205 109.5(7)
C208 N204 C203 110.9(8)
C205 N204 C203 109.8(7)
C208 N204 Ni10 113.8(6)
C205 N204 Ni10 106.3(6)
C203 N204 Ni10 106.5(6)
N204 C205 C206 111.1(8)
N204 C205 H20E 109.4
C206 C205 H20E 109.4
N204 C205 H20F 109.4
C206 C205 H20F 109.4
H20E C205 H20F 108.0
O207 C206 C205 110.4(8)
O207 C206 H20G 109.6
C205 C206 H20G 109.6
O207 C206 H20H 109.6
C205 C206 H20H 109.6
H20G C206 H20H 108.1
C206 O207 Ni10 111.2(5)
C206 O207 H207 125(5)
Ni10 O207 H207 97(7)
N204 C208 H20I 109.5
N204 C208 H20J 109.5
H20I C208 H20J 109.5
N204 C208 H20K 109.5
H20I C208 H20K 109.5
H20J C208 H20K 109.5
C212 O211 Ni11 102.9(5)
C212 O211 Ni12 112.8(6)
Ni11 O211 Ni12 136.0(3)
C212 O211 Ni9 123.8(5)
Ni11 O211 Ni9 90.3(3)
Ni12 O211 Ni9 90.6(2)
O211 C212 C213 106.3(7)
O211 C212 H21A 110.5
C213 C212 H21A 110.5
O211 C212 H21B 110.5
C213 C212 H21B 110.5
H21A C212 H21B 108.7
N214 C213 C212 111.7(8)
N214 C213 H21C 109.3
C212 C213 H21C 109.3
N214 C213 H21D 109.3
C212 C213 H21D 109.3
H21C C213 H21D 107.9
C215 N214 C213 114.1(7)
C215 N214 C218 110.1(7)
C213 N214 C218 110.8(8)
C215 N214 Ni11 104.5(6)
C213 N214 Ni11 103.9(5)
C218 N214 Ni11 113.3(6)
N214 C215 C216 112.2(7)
N214 C215 H21E 109.2
C216 C215 H21E 109.2
N214 C215 H21F 109.2
C216 C215 H21F 109.2
H21E C215 H21F 107.9
O217 C216 C215 108.7(7)
O217 C216 H21G 109.9
C215 C216 H21G 109.9
O217 C216 H21H 109.9
C215 C216 H21H 109.9
H21G C216 H21H 108.3
C216 O217 Ni11 112.9(5)
C216 O217 H217 101(3)
Ni11 O217 H217 116(5)
N214 C218 H21I 109.5
N214 C218 H21J 109.5
H21I C218 H21J 109.5
N214 C218 H21K 109.5
H21I C218 H21K 109.5
H21J C218 H21K 109.5
C222 O221 Ni12 104.8(6)
C222 O221 Ni9 123.0(5)
Ni12 O221 Ni9 90.9(3)
C222 O221 Ni10 111.7(6)
Ni12 O221 Ni10 135.3(3)
Ni9 O221 Ni10 90.3(3)
O221 C222 C223 107.2(7)
O221 C222 H22C 110.3
C223 C222 H22C 110.3
O221 C222 H22D 110.3
C223 C222 H22D 110.3
H22C C222 H22D 108.5
N224 C223 C222 113.2(9)
N224 C223 H22E 108.9
C222 C223 H22E 108.9
N224 C223 H22F 108.9
C222 C223 H22F 108.9
H22E C223 H22F 107.7
C223 N224 C225 113.2(9)
C223 N224 C228 113.6(8)
C225 N224 C228 106.1(8)
C223 N224 Ni12 105.3(6)
C225 N224 Ni12 105.7(6)
C228 N224 Ni12 112.8(7)
N224 C225 C226 109.3(8)
N224 C225 H22G 109.8
C226 C225 H22G 109.8
N224 C225 H22H 109.8
C226 C225 H22H 109.8
H22G C225 H22H 108.3
O227 C226 C225 109.6(8)
O227 C226 H22I 109.8
C225 C226 H22I 109.8
O227 C226 H22J 109.8
C225 C226 H22J 109.8
H22I C226 H22J 108.2
C226 O227 Ni12 110.7(5)
C226 O227 H227 124(3)
Ni12 O227 H227 105(3)
N224 C228 H22K 109.5
N224 C228 H22L 109.5
H22K C228 H22L 109.5
N224 C228 H22M 109.5
H22K C228 H22M 109.5
H22L C228 H22M 109.5
C232 O231 Ni10 130.7(7)
O231 C232 O233 124.6(10)
O231 C232 C234 118.4(10)
O233 C232 C234 117.0(10)
C232 C234 H23C 109.5
C232 C234 H23D 109.5
H23C C234 H23D 109.5
C232 C234 H23E 109.5
H23C C234 H23E 109.5
H23D C234 H23E 109.5
C242 O241 Ni12 131.6(7)
O243 C242 O241 123.0(11)
O243 C242 C244 119.8(10)
O241 C242 C244 117.2(10)
C242 C244 H24A 109.5
C242 C244 H24B 109.5
H24A C244 H24B 109.5
C242 C244 H24C 109.5
H24A C244 H24C 109.5
H24B C244 H24C 109.5
C252 O251 Ni9 124.2(6)
C252 O251 Na1 147.5(6)
Ni9 O251 Na1 88.2(3)
O251 C252 O253 127.9(10)
O251 C252 C254 116.0(9)
O253 C252 C254 116.2(10)
C252 O253 Ni10 128.1(7)
C252 C254 H25C 109.5
C252 C254 H25D 109.5
H25C C254 H25D 109.5
C252 C254 H25E 109.5
H25C C254 H25E 109.5
H25D C254 H25E 109.5
C262 O261 Ni11 128.8(6)
O263 C262 O261 126.8(9)
O263 C262 C264 116.2(8)
O261 C262 C264 116.9(9)
C262 O263 Ni9 124.4(6)
C262 O263 Na1 147.5(6)
Ni9 O263 Na1 88.0(3)
C262 C264 H26C 109.5
C262 C264 H26D 109.5
H26C C264 H26D 109.5
C262 C264 H26E 109.5
H26C C264 H26E 109.5
H26D C264 H26E 109.5
C272 O271 Ni12 129.9(7)
O271 C272 O273 125.2(10)
O271 C272 C274 118.8(10)
O273 C272 C274 116.0(10)
C272 O273 Ni9 125.6(6)
C272 O273 Na1 146.2(7)
Ni9 O273 Na1 88.0(3)
C272 C274 H27A 109.5
C272 C274 H27B 109.5
H27A C274 H27B 109.5
C272 C274 H27C 109.5
H27A C274 H27C 109.5
H27B C274 H27C 109.5
C302 O301 Ni14 103.0(5)
C302 O301 Ni13 120.6(5)
Ni14 O301 Ni13 92.0(3)
C302 O301 Ni15 114.8(6)
Ni14 O301 Ni15 133.6(3)
Ni13 O301 Ni15 91.0(2)
O301 C302 C303 110.1(8)
O301 C302 H30A 109.6
C303 C302 H30A 109.6
O301 C302 H30B 109.6
C303 C302 H30B 109.6
H30A C302 H30B 108.1
N304 C303 C302 109.9(8)
N304 C303 H30C 109.7
C302 C303 H30C 109.7
N304 C303 H30D 109.7
C302 C303 H30D 109.7
H30C C303 H30D 108.2
C308 N304 C305 111.0(7)
C308 N304 C303 109.4(8)
C305 N304 C303 112.0(8)
C308 N304 Ni14 113.6(6)
C305 N304 Ni14 104.3(6)
C303 N304 Ni14 106.5(5)
N304 C305 C306 111.3(8)
N304 C305 H30E 109.4
C306 C305 H30E 109.4
N304 C305 H30F 109.4
C306 C305 H30F 109.4
H30E C305 H30F 108.0
O307 C306 C305 110.1(8)
O307 C306 H30G 109.6
C305 C306 H30G 109.6
O307 C306 H30H 109.6
C305 C306 H30H 109.6
H30G C306 H30H 108.2
C306 O307 Ni14 110.1(5)
C306 O307 H307 123(5)
Ni14 O307 H307 100(6)
N304 C308 H30I 109.5
N304 C308 H30J 109.5
H30I C308 H30J 109.5
N304 C308 H30K 109.5
H30I C308 H30K 109.5
H30J C308 H30K 109.5
C312 O311 Ni13 124.0(5)
C312 O311 Ni15 102.9(5)
Ni13 O311 Ni15 90.5(2)
C312 O311 Ni16 113.3(5)
Ni13 O311 Ni16 90.5(3)
Ni15 O311 Ni16 135.2(3)
O311 C312 C313 107.3(7)
O311 C312 H31A 110.2
C313 C312 H31A 110.2
O311 C312 H31B 110.2
C313 C312 H31B 110.2
H31A C312 H31B 108.5
C312 C313 N314 110.5(8)
C312 C313 H31C 109.5
N314 C313 H31C 109.5
C312 C313 H31D 109.5
N314 C313 H31D 109.5
H31C C313 H31D 108.1
C315 N314 C318 108.2(8)
C315 N314 C313 113.7(8)
C318 N314 C313 111.0(8)
C315 N314 Ni15 105.4(6)
C318 N314 Ni15 113.2(6)
C313 N314 Ni15 105.3(6)
N314 C315 C316 111.9(8)
N314 C315 H31E 109.2
C316 C315 H31E 109.2
N314 C315 H31F 109.2
C316 C315 H31F 109.2
H31E C315 H31F 107.9
O317 C316 C315 108.5(7)
O317 C316 H31G 110.0
C315 C316 H31G 110.0
O317 C316 H31H 110.0
C315 C316 H31H 110.0
H31G C316 H31H 108.4
C316 O317 Ni15 113.2(5)
C316 O317 H317 117(2)
Ni15 O317 H317 94(3)
N314 C318 H31I 109.5
N314 C318 H31J 109.5
H31I C318 H31J 109.5
N314 C318 H31K 109.5
H31I C318 H31K 109.5
H31J C318 H31K 109.5
C322 O321 Ni16 103.9(5)
C322 O321 Ni13 121.2(5)
Ni16 O321 Ni13 90.7(3)
C322 O321 Ni14 112.5(6)
Ni16 O321 Ni14 136.6(3)
Ni13 O321 Ni14 90.0(3)
O321 C322 C323 107.3(7)
O321 C322 H32A 110.3
C323 C322 H32A 110.3
O321 C322 H32B 110.3
C323 C322 H32B 110.3
H32A C322 H32B 108.5
N324 C323 C322 112.7(9)
N324 C323 H32C 109.0
C322 C323 H32C 109.0
N324 C323 H32D 109.0
C322 C323 H32D 109.0
H32C C323 H32D 107.8
C325 N324 C323 113.6(9)
C325 N324 C328 109.9(8)
C323 N324 C328 109.3(8)
C325 N324 Ni16 104.8(6)
C323 N324 Ni16 105.4(6)
C328 N324 Ni16 113.7(7)
N324 C325 C326 112.0(8)
N324 C325 H32E 109.2
C326 C325 H32E 109.2
N324 C325 H32F 109.2
C326 C325 H32F 109.2
H32E C325 H32F 107.9
O327 C326 C325 109.1(9)
O327 C326 H32G 109.9
C325 C326 H32G 109.9
O327 C326 H32H 109.9
C325 C326 H32H 109.9
H32G C326 H32H 108.3
C326 O327 Ni16 109.5(5)
C326 O327 H327 104(6)
Ni16 O327 H327 86(6)
N324 C328 H32I 109.5
N324 C328 H32J 109.5
H32I C328 H32J 109.5
N324 C328 H32K 109.5
H32I C328 H32K 109.5
H32J C328 H32K 109.5
C332 O331 Ni14 130.4(7)
O333 C332 O331 125.4(11)
O333 C332 C334 118.1(13)
O331 C332 C334 116.5(12)
C332 C334 H33A 109.5
C332 C334 H33B 109.5
H33A C334 H33B 109.5
C332 C334 H33C 109.5
H33A C334 H33C 109.5
H33B C334 H33C 109.5
C342 O341 Ni16 129.4(7)
O341 C342 O343 126.1(11)
O341 C342 C344 116.4(11)
O343 C342 C344 117.4(10)
C342 C344 H34D 109.5
C342 C344 H34E 109.5
H34D C344 H34E 109.5
C342 C344 H34F 109.5
H34D C344 H34F 109.5
H34E C344 H34F 109.5
C352 O351 Ni13 125.3(6)
C352 O351 Na1 146.5(6)
Ni13 O351 Na1 88.1(3)
O351 C352 O353 127.0(9)
O351 C352 C354 117.5(10)
O353 C352 C354 115.5(11)
C352 O353 Ni14 127.2(7)
C352 C354 H35A 109.5
C352 C354 H35B 109.5
H35A C354 H35B 109.5
C352 C354 H35C 109.5
H35A C354 H35C 109.5
H35B C354 H35C 109.5
C362 O361 Ni15 130.2(7)
O361 C362 O363 126.0(10)
O361 C362 C364 117.7(10)
O363 C362 C364 116.1(9)
C362 O363 Ni13 124.5(6)
C362 O363 Na1 149.0(7)
Ni13 O363 Na1 86.4(3)
C362 C364 H36A 109.5
C362 C364 H36B 109.5
H36A C364 H36B 109.5
C362 C364 H36C 109.5
H36A C364 H36C 109.5
H36B C364 H36C 109.5
C372 O371 Ni16 130.9(6)
O371 C372 O373 125.0(9)
O371 C372 C374 118.9(9)
O373 C372 C374 115.9(9)
C372 O373 Ni13 125.0(6)
C372 O373 Na1 146.9(7)
Ni13 O373 Na1 88.1(3)
C372 C374 H37A 109.5
C372 C374 H37B 109.5
H37A C374 H37B 109.5
C372 C374 H37C 109.5
H37A C374 H37C 109.5
H37B C374 H37C 109.5
C402 O401 Ni3 124.9(6)
O403 C402 O401 126.0(8)
O403 C402 H402 117.0
O401 C402 H402 117.0
C402 O403 Ni15 126.6(6)
C412 O411 Ni11 124.8(6)
O413 C412 O411 124.0(8)
O413 C412 H412 118.0
O411 C412 H412 118.0
C412 O413 Ni7 123.9(6)
N500 C501 C502 177.1(15)
N505 C506 C507 175.6(17)
N510 C511 C512 176.3(16)
C511 C512 H51A 109.5
C511 C512 H51B 109.5
H51A C512 H51B 109.5
C511 C512 H51C 109.5
H51A C512 H51C 109.5
H51B C512 H51C 109.5
N520 C521 C522 170.8(19)
N525 C526 C527 170(4)

loop_
_geom_bond_atom_site_label_1
_geom_bond_atom_site_label_2
_geom_bond_distance
Ni1 O73 2.026(7)
Ni1 O63 2.039(6)
Ni1 O1 2.041(6)
Ni1 O51 2.048(7)
Ni1 O21 2.078(6)
Ni1 O11 2.089(7)
Ni1 Ni2 2.9633(18)
Ni1 Ni4 2.9709(17)
Ni1 Ni3 2.9766(17)
Ni1 Na2 3.022(4)
Ni2 O53 2.058(6)
Ni2 O31 2.060(6)
Ni2 O1 2.071(6)
Ni2 O7 2.089(6)
Ni2 O21 2.091(6)
Ni2 N4 2.129(8)
Ni3 O401 2.045(6)
Ni3 O61 2.047(6)
Ni3 O11 2.085(6)
Ni3 O1 2.096(6)
Ni3 N14 2.111(8)
Ni3 O17 2.129(6)
Ni4 O71 2.037(6)
Ni4 O21 2.080(6)
Ni4 O11 2.095(7)
Ni4 O41 2.120(7)
Ni4 N24 2.134(8)
Ni4 O27 2.139(6)
Ni5 O151 2.019(7)
Ni5 O173 2.027(7)
Ni5 O163 2.042(7)
Ni5 O101 2.058(6)
Ni5 O111 2.089(6)
Ni5 O121 2.106(7)
Ni5 Ni6 2.9619(18)
Ni5 Ni8 2.9735(18)
Ni5 Ni7 2.9781(17)
Ni5 Na2 3.058(4)
Ni6 O131 2.059(7)
Ni6 O101 2.067(6)
Ni6 O153 2.068(7)
Ni6 O107 2.096(7)
Ni6 O121 2.108(8)
Ni6 N104 2.123(9)
Ni7 O161 2.042(6)
Ni7 O413 2.050(6)
Ni7 O111 2.088(6)
Ni7 O101 2.090(6)
Ni7 O117 2.117(6)
Ni7 N114 2.122(8)
Ni8 O111 2.066(6)
Ni8 O171 2.069(6)
Ni8 O141 2.077(7)
Ni8 O121 2.082(7)
Ni8 N124 2.108(9)
Ni8 O127 2.139(7)
Ni9 O273 2.026(7)
Ni9 O251 2.039(7)
Ni9 O263 2.047(6)
Ni9 O201 2.085(6)
Ni9 O221 2.089(6)
Ni9 O211 2.090(6)
Ni9 Ni11 2.9526(17)
Ni9 Ni12 2.9676(17)
Ni9 Ni10 2.9765(18)
Ni9 Na1 3.039(4)
Ni10 O253 2.057(6)
Ni10 O201 2.061(6)
Ni10 O231 2.062(7)
Ni10 O221 2.109(7)
Ni10 O207 2.119(7)
Ni10 N204 2.123(9)
Ni11 O261 2.053(6)
Ni11 O411 2.061(7)
Ni11 O211 2.075(6)
Ni11 O201 2.087(6)
Ni11 O217 2.101(6)
Ni11 N214 2.133(8)
Ni12 O271 2.049(6)
Ni12 O221 2.075(7)
Ni12 O211 2.083(6)
Ni12 O241 2.095(7)
Ni12 O227 2.117(6)
Ni12 N224 2.125(8)
Ni13 O373 2.029(7)
Ni13 O351 2.031(6)
Ni13 O363 2.053(7)
Ni13 O301 2.066(6)
Ni13 O311 2.080(6)
Ni13 O321 2.092(6)
Ni13 Ni14 2.9622(18)
Ni13 Ni15 2.9621(17)
Ni13 Ni16 2.9639(17)
Ni13 Na1 3.013(4)
Ni14 O301 2.050(6)
Ni14 O353 2.056(7)
Ni14 O331 2.091(7)
Ni14 O321 2.096(7)
Ni14 O307 2.111(6)
Ni14 N304 2.142(8)
Ni15 O403 2.041(6)
Ni15 O361 2.044(6)
Ni15 O301 2.088(6)
Ni15 O311 2.090(6)
Ni15 O317 2.106(6)
Ni15 N314 2.131(8)
Ni16 O371 2.028(6)
Ni16 O321 2.072(7)
Ni16 O311 2.093(7)
Ni16 O341 2.108(7)
Ni16 N324 2.115(9)
Ni16 O327 2.118(7)
Na1 O351 2.295(8)
Na1 O373 2.297(8)
Na1 O263 2.318(7)
Na1 O251 2.320(8)
Na1 O273 2.337(8)
Na1 O363 2.339(7)
Na2 O151 2.257(8)
Na2 O51 2.262(8)
Na2 O173 2.334(8)
Na2 O73 2.359(8)
Na2 O163 2.375(8)
Na2 O63 2.381(7)
O1 C2 1.423(11)
C2 C3 1.513(13)
C2 H2A 0.9900
C2 H2B 0.9900
C3 N4 1.535(13)
C3 H3A 0.9900
C3 H3B 0.9900
N4 C8 1.459(13)
N4 C5 1.475(12)
C5 C6 1.516(14)
C5 H5A 0.9900
C5 H5B 0.9900
C6 O7 1.435(11)
C6 H6A 0.9900
C6 H6B 0.9900
O7 H7 0.735(10)
C8 H8A 0.9800
C8 H8B 0.9800
C8 H8C 0.9800
O11 C12 1.455(11)
C12 C13 1.483(12)
C12 H12A 0.9900
C12 H12B 0.9900
C13 N14 1.516(12)
C13 H13A 0.9900
C13 H13B 0.9900
N14 C18 1.430(12)
N14 C15 1.484(11)
C15 C16 1.511(14)
C15 H15A 0.9900
C15 H15B 0.9900
C16 O17 1.450(11)
C16 H16A 0.9900
C16 H16B 0.9900
O17 H17 0.734(10)
C18 H18A 0.9800
C18 H18B 0.9800
C18 H18C 0.9800
O21 C22 1.437(11)
C22 C23 1.488(13)
C22 H22A 0.9900
C22 H22B 0.9900
C23 N24 1.470(13)
C23 H23A 0.9900
C23 H23B 0.9900
N24 C28 1.449(13)
N24 C25 1.471(12)
C25 C26 1.546(14)
C25 H25A 0.9900
C25 H25B 0.9900
C26 O27 1.404(12)
C26 H26A 0.9900
C26 H26B 0.9900
O27 H27 0.735(10)
C28 H28A 0.9800
C28 H28B 0.9800
C28 H28C 0.9800
O31 C32 1.267(12)
C32 O33 1.241(12)
C32 C34 1.531(16)
C34 H34A 0.9800
C34 H34B 0.9800
C34 H34C 0.9800
O41 C42 1.266(12)
C42 O43 1.241(11)
C42 C44 1.529(15)
C44 H44A 0.9800
C44 H44B 0.9800
C44 H44C 0.9800
O51 C52 1.240(12)
C52 O53 1.259(11)
C52 C54 1.527(14)
C54 H54A 0.9800
C54 H54B 0.9800
C54 H54C 0.9800
O61 C62 1.298(11)
C62 O63 1.234(11)
C62 C64 1.506(13)
C64 H64A 0.9800
C64 H64B 0.9800
C64 H64C 0.9800
O71 C72 1.223(12)
C72 O73 1.279(13)
C72 C74 1.542(15)
C74 H74A 0.9800
C74 H74B 0.9800
C74 H74C 0.9800
O101 C102 1.431(11)
C102 C103 1.509(13)
C102 H10A 0.9900
C102 H10B 0.9900
C103 N104 1.472(12)
C103 H10C 0.9900
C103 H10D 0.9900
N104 C105 1.445(12)
N104 C108 1.511(13)
C105 C106 1.531(15)
C105 H10E 0.9900
C105 H10F 0.9900
C106 O107 1.435(12)
C106 H10G 0.9900
C106 H10H 0.9900
O107 H107 0.738(10)
C108 H10I 0.9800
C108 H10J 0.9800
C108 H10K 0.9800
O111 C112 1.432(11)
C112 C113 1.512(13)
C112 H11A 0.9900
C112 H11B 0.9900
C113 N114 1.518(12)
C113 H11C 0.9900
C113 H11D 0.9900
N114 C115 1.448(11)
N114 C118 1.500(12)
C115 C116 1.486(13)
C115 H11E 0.9900
C115 H11F 0.9900
C116 O117 1.444(11)
C116 H11G 0.9900
C116 H11H 0.9900
O117 H117 0.738(9)
C118 H11I 0.9800
C118 H11J 0.9800
C118 H11K 0.9800
O121 C122 1.395(12)
C122 C123 1.508(15)
C122 H12C 0.9900
C122 H12D 0.9900
C123 N124 1.463(15)
C123 H12E 0.9900
C123 H12F 0.9900
N124 C125 1.451(13)
N124 C128 1.497(14)
C125 C126 1.540(16)
C125 H12G 0.9900
C125 H12H 0.9900
C126 O127 1.438(12)
C126 H12I 0.9900
C126 H12J 0.9900
O127 H127 0.735(10)
C128 H12K 0.9800
C128 H12L 0.9800
C128 H12M 0.9800
O131 C132 1.271(15)
C132 O133 1.246(16)
C132 C134 1.568(17)
C134 H13C 0.9800
C134 H13D 0.9800
C134 H13E 0.9800
O141 C142 1.262(12)
C142 O143 1.271(13)
C142 C144 1.518(16)
C144 H14A 0.9800
C144 H14B 0.9800
C144 H14C 0.9800
O151 C152 1.225(13)
C152 O153 1.270(12)
C152 C154 1.546(15)
C154 H15C 0.9800
C154 H15D 0.9800
C154 H15E 0.9800
O161 C162 1.257(11)
C162 O163 1.289(12)
C162 C164 1.509(13)
C164 H16C 0.9800
C164 H16D 0.9800
C164 H16E 0.9800
O171 C172 1.269(12)
C172 O173 1.227(13)
C172 C174 1.531(14)
C174 H17A 0.9800
C174 H17B 0.9800
C174 H17C 0.9800
O201 C202 1.416(10)
C202 C203 1.532(13)
C202 H20A 0.9900
C202 H20B 0.9900
C203 N204 1.517(12)
C203 H20C 0.9900
C203 H20D 0.9900
N204 C208 1.484(12)
N204 C205 1.488(11)
C205 C206 1.496(13)
C205 H20E 0.9900
C205 H20F 0.9900
C206 O207 1.437(12)
C206 H20G 0.9900
C206 H20H 0.9900
O207 H207 0.736(11)
C208 H20I 0.9800
C208 H20J 0.9800
C208 H20K 0.9800
O211 C212 1.418(11)
C212 C213 1.528(13)
C212 H21A 0.9900
C212 H21B 0.9900
C213 N214 1.468(12)
C213 H21C 0.9900
C213 H21D 0.9900
N214 C215 1.454(11)
N214 C218 1.494(12)
C215 C216 1.508(13)
C215 H21E 0.9900
C215 H21F 0.9900
C216 O217 1.437(10)
C216 H21G 0.9900
C216 H21H 0.9900
O217 H217 0.737(10)
C218 H21I 0.9800
C218 H21J 0.9800
C218 H21K 0.9800
O221 C222 1.440(11)
C222 C223 1.499(14)
C222 H22C 0.9900
C222 H22D 0.9900
C223 N224 1.466(14)
C223 H22E 0.9900
C223 H22F 0.9900
N224 C225 1.486(12)
N224 C228 1.501(13)
C225 C226 1.548(14)
C225 H22G 0.9900
C225 H22H 0.9900
C226 O227 1.426(11)
C226 H22I 0.9900
C226 H22J 0.9900
O227 H227 0.735(10)
C228 H22K 0.9800
C228 H22L 0.9800
C228 H22M 0.9800
O231 C232 1.267(12)
C232 O233 1.280(12)
C232 C234 1.505(14)
C234 H23C 0.9800
C234 H23D 0.9800
C234 H23E 0.9800
O241 C242 1.264(13)
C242 O243 1.259(13)
C242 C244 1.512(16)
C244 H24A 0.9800
C244 H24B 0.9800
C244 H24C 0.9800
O251 C252 1.236(13)
C252 O253 1.263(12)
C252 C254 1.539(14)
C254 H25C 0.9800
C254 H25D 0.9800
C254 H25E 0.9800
O261 C262 1.263(11)
C262 O263 1.235(11)
C262 C264 1.513(13)
C264 H26C 0.9800
C264 H26D 0.9800
C264 H26E 0.9800
O271 C272 1.246(12)
C272 O273 1.263(12)
C272 C274 1.499(14)
C274 H27A 0.9800
C274 H27B 0.9800
C274 H27C 0.9800
O301 C302 1.439(11)
C302 C303 1.493(12)
C302 H30A 0.9900
C302 H30B 0.9900
C303 N304 1.481(12)
C303 H30C 0.9900
C303 H30D 0.9900
N304 C308 1.478(12)
N304 C305 1.480(12)
C305 C306 1.483(13)
C305 H30E 0.9900
C305 H30F 0.9900
C306 O307 1.430(11)
C306 H30G 0.9900
C306 H30H 0.9900
O307 H307 0.736(10)
C308 H30I 0.9800
C308 H30J 0.9800
C308 H30K 0.9800
O311 C312 1.445(11)
C312 C313 1.484(13)
C312 H31A 0.9900
C312 H31B 0.9900
C313 N314 1.498(12)
C313 H31C 0.9900
C313 H31D 0.9900
N314 C315 1.465(11)
N314 C318 1.497(12)
C315 C316 1.492(14)
C315 H31E 0.9900
C315 H31F 0.9900
C316 O317 1.464(10)
C316 H31G 0.9900
C316 H31H 0.9900
O317 H317 0.735(10)
C318 H31I 0.9800
C318 H31J 0.9800
C318 H31K 0.9800
O321 C322 1.428(11)
C322 C323 1.510(14)
C322 H32A 0.9900
C322 H32B 0.9900
C323 N324 1.467(13)
C323 H32C 0.9900
C323 H32D 0.9900
N324 C325 1.464(12)
N324 C328 1.485(12)
C325 C326 1.497(14)
C325 H32E 0.9900
C325 H32F 0.9900
C326 O327 1.452(12)
C326 H32G 0.9900
C326 H32H 0.9900
O327 H327 0.736(10)
C328 H32I 0.9800
C328 H32J 0.9800
C328 H32K 0.9800
O331 C332 1.277(14)
C332 O333 1.253(14)
C332 C334 1.496(17)
C334 H33A 0.9800
C334 H33B 0.9800
C334 H33C 0.9800
O341 C342 1.247(13)
C342 O343 1.262(13)
C342 C344 1.527(18)
C344 H34D 0.9800
C344 H34E 0.9800
C344 H34F 0.9800
O351 C352 1.255(13)
C352 O353 1.270(13)
C352 C354 1.547(15)
C354 H35A 0.9800
C354 H35B 0.9800
C354 H35C 0.9800
O361 C362 1.246(12)
C362 O363 1.249(12)
C362 C364 1.522(14)
C364 H36A 0.9800
C364 H36B 0.9800
C364 H36C 0.9800
O371 C372 1.245(12)
C372 O373 1.258(12)
C372 C374 1.532(14)
C374 H37A 0.9800
C374 H37B 0.9800
C374 H37C 0.9800
O401 C402 1.299(11)
C402 O403 1.254(11)
C402 H402 0.9500
O411 C412 1.281(11)
C412 O413 1.253(10)
C412 H412 0.9500
N500 C501 1.126(4)
C501 C502 1.447(4)
N505 C506 1.126(4)
C506 C507 1.447(4)
N510 C511 1.124(4)
C511 C512 1.448(4)
C512 H51A 0.9800
C512 H51B 0.9800
C512 H51C 0.9800
N520 C521 1.130(4)
C521 C522 1.446(4)
N525 C526 1.128(5)
C526 C527 1.449(5)
